data_7241945
loop_
_publ_author_name
'Fan, Liming'
'Zhao, Dongsheng'
'Li, Bei'
'Chen, Xi'
'Wang, Feng'
'Deng, Yuxin'
'Niu, Yulan'
'Zhang, Xiutang'

_publ_section_title
;
 An exceptionally stable luminescent cadmium(ii) metal--organic framework
 as a dual-functional chemosensor for detecting Cr(vi) anions and
 nitro-containing antibiotics in aqueous media
;
_journal_issue 5
_journal_name_full CrystEngComm
_journal_page_first 1218
_journal_page_last 1225
_journal_paper_doi 10.1039/D0CE01721C
_journal_volume 23
_journal_year 2021
_chemical_formula_moiety 'C160 H117.4 Cd10 N25 O49.2'
_chemical_formula_sum 'C160 H117.4 Cd10 N25 O49.2'
_chemical_formula_weight 4301.38
_space_group_crystal_system triclinic
_space_group_IT_number 2
_space_group_name_Hall '-P 1'
_space_group_name_H-M_alt 'P -1'
_atom_sites_solution_hydrogens mixed
_atom_sites_solution_primary dual
_audit_creation_date 2020-10-19
_audit_creation_method
;
Olex2 1.3
(compiled 2020.06.28 svn.raecde09e for OlexSys, GUI svn.r6132)
;
_audit_update_record
;
2020-10-21 deposited with the CCDC.	2020-12-22 downloaded from the CCDC.
;
_cell_angle_alpha 103.0503(3)
_cell_angle_beta 91.7765(3)
_cell_angle_gamma 93.9686(3)
_cell_formula_units_Z 2
_cell_length_a 13.98878(6)
_cell_length_b 23.20468(8)
_cell_length_c 26.86614(9)
_cell_measurement_reflns_used 142714
_cell_measurement_temperature 297
_cell_measurement_theta_max 75.8230
_cell_measurement_theta_min 2.8360
_cell_volume 8465.51(6)
_computing_cell_refinement 'CrysAlisPro 1.171.39.34b (Rigaku OD, 2017)'
_computing_data_collection 'CrysAlisPro 1.171.39.34b (Rigaku OD, 2017)'
_computing_data_reduction 'CrysAlisPro 1.171.39.34b (Rigaku OD, 2017)'
_computing_molecular_graphics 'Olex2 1.3 (Dolomanov et al., 2009)'
_computing_publication_material 'Olex2 1.3 (Dolomanov et al., 2009)'
_computing_structure_refinement 'SHELXL 2018/3 (Sheldrick, 2015)'
_computing_structure_solution 'SHELXT  (Sheldrick, 2015)'
_diffrn_ambient_temperature 297
_diffrn_detector 'CCD plate'
_diffrn_detector_type HyPix
_diffrn_measured_fraction_theta_full 0.999
_diffrn_measured_fraction_theta_max 0.969
_diffrn_measurement_details
;
List of Runs (angles in degrees, time in seconds):

  # Type    Start    End  Width  t~exp~   \w     \q     \k     \f   Frames
#--------------------------------------------------------------------------
  1  \w     21.00 118.00   0.50    0.93    --   43.30  37.00   0.00  194
  2  \w    108.00 141.00   0.50    3.72    --  109.88 106.00  17.00   66
  3  \w    136.00 177.00   0.50    3.72    --  109.88  77.00  30.00   82
  4  \w     82.00 176.00   0.50    3.72    --  109.88  77.00 120.00  188
  5  \w     93.00 178.00   0.50    3.72    --  109.88  45.00  90.00  170
  6  \w     88.00 176.00   0.50    3.72    --  109.88  45.00   0.00  176
  7  \w     91.00 173.00   0.50    3.72    --  109.88  77.00-180.00  164
  8  \w     87.00 174.00   0.50    3.72    --  109.88  77.00 -90.00  174
  9  \w     81.00 164.00   0.50    3.72    --  109.88  77.00-120.00  166
 10  \w     89.00 177.00   0.50    3.72    --  109.88  45.00 -30.00  176
 11  \w     86.00 130.00   0.50    3.72    --  109.88  77.00  30.00   88
 12  \w     81.00 178.00   0.50    3.72    --  109.88  77.00 150.00  194
 13  \w     62.00  87.00   0.50    0.93    --   43.30-106.00 -82.00   50
 14  \w     38.00  96.00   0.50    0.93    --   43.30-125.00-180.00  116
 15  \w     39.00 112.00   0.50    3.72    --  109.88-106.00 -82.00  146
 16  \w     89.00 120.00   0.50    3.72    --  109.88-125.00-120.00   62
 17  \w     65.00 108.00   0.50    3.72    --  109.88 -94.00  30.00   86
 18  \w     39.00 101.00   0.50    3.72    --  109.88 -94.00 120.00  124
 19  \w     37.00  91.00   0.50    3.72    --  109.88 -94.00  60.00  108
 20  \w     36.00  77.00   0.50    3.72    --  109.88 -94.00   0.00   82
 21  \w     36.00 102.00   0.50    3.72    --  109.88 -94.00 -60.00  132
 22  \w     37.00  73.00   0.50    3.72    --  109.88-125.00-120.00   72
 23  \w     42.00 103.00   0.50    3.72    --  109.88 -94.00-150.00  122
 24  \w     17.00  43.00   0.50    0.93    --   43.30-106.00 -82.00   52
 25  \w    -24.00  66.00   0.50    0.93    --   43.30 -57.00-120.00  180
 26  \w     22.00  79.00   0.50    0.93    --   43.30  37.00-150.00  114
 27  \w     39.00 117.00   0.50    3.72    --  109.88 -61.00  90.00  156
 28  \w     21.00  74.00   0.50    0.93    --   43.30  37.00 120.00  106
 29  \w    -66.00 -22.00   0.50    0.93    --  -43.30 -77.00 150.00   88
 30  \w    -68.00 -15.00   0.50    0.93    --  -43.30 -77.00  90.00  106
 31  \w    -78.00 -15.00   0.50    0.93    --  -43.30 -77.00 -30.00  126
 32  \w    -79.00 -14.00   0.50    0.93    --  -43.30 -77.00 -90.00  130
 33  \w    -47.00 -14.00   0.50    0.93    --  -43.30 -77.00-180.00   66
 34  \w    -75.00 -49.00   0.50    0.93    --  -43.30 -77.00-180.00   52
 35  \w   -106.00 -17.00   0.50    0.93    --  -43.30 -77.00-120.00  178
 36  \w    -85.00 -59.00   0.50    3.72    --  -90.25 -81.00  20.78   52
 37  \w    -87.00 -61.00   0.50    3.72    --  -90.25 -77.00  -6.53   52
 38  \w    -85.00 -59.00   0.50    3.72    --  -90.25 -83.00  38.61   52
 39  \w    -87.00 -61.00   0.50    3.72    --  -90.25 -80.00  91.55   52
 40  \w    -89.00 -59.00   0.50    3.72    --  -90.25 -81.00  77.45   60
 41  \w    -85.00 -60.00   0.50    3.72    --  -90.25 -79.00 108.91   50
 42  \w    -86.00 -61.00   0.50    3.72    --  -90.25 -77.00 120.00   50
 43  \w    -87.00 -59.00   0.50    3.72    --  -90.25 -82.00 152.80   56
 44  \w    -84.00 -59.00   0.50    3.72    --  -90.25 -83.00 173.86   50
 45  \w    -95.00 -60.00   0.50    3.72    --  -90.25 -79.00 133.28   70
 46  \w    -89.00 -59.00   0.50    3.72    --  -90.25 -83.00  65.74   60
 47  \w    -89.00 -59.00   0.50    3.72    --  -90.25 -81.00  14.13   60
 48  \w    -89.00 -63.00   0.50    3.72    --  -90.25 -73.00 -21.11   52
 49  \w    -86.00 -61.00   0.50    3.72    --  -90.25 -77.00 -60.00   50
 50  \w    -84.00 -59.00   0.50    3.72    --  -90.25 -83.00 -66.80   50
 51  \w    -95.00 -59.00   0.50    3.72    --  -90.25 -81.00 -39.63   72
 52  \w    -95.00 -63.00   0.50    3.72    --  -90.25 -72.00  33.53   64
 53  \w   -116.00 -80.00   0.50    0.93    --  -43.30 -77.00  90.00   72
 54  \w   -109.00 -14.00   0.50    0.93    --  -43.30 -77.00  30.00  190
 55  \w    -84.00 -59.00   0.50    3.72    --  -90.25 -83.00-132.86   50
 56  \w    -87.00 -61.00   0.50    3.72    --  -90.25 -77.00-166.34   52
 57  \w    -89.00 -61.00   0.50    3.72    --  -90.25 -77.00-150.00   56
 58  \w   -104.00 -61.00   0.50    3.72    --  -90.25 -77.00-131.77   86
 59  \w    -98.00 -62.00   0.50    3.72    --  -90.25 -74.00 -87.81   72
 60  \w   -114.00 -83.00   0.50    0.93    --  -43.30 -77.00 -90.00   62
 61  \w   -125.00 -91.00   0.50    3.72    --  -90.25-106.00 -82.00   68
 62  \w   -107.00 -59.00   0.50    3.72    --  -90.25 -81.00 -93.21   96
 63  \w   -108.00 -61.00   0.50    3.72    --  -90.25 -77.00 -30.00   94
 64  \w   -111.00 -60.00   0.50    3.72    --  -90.25 -80.00  97.91  102
 65  \w   -105.00 -80.00   0.50    0.93    --  -43.30 -77.00 150.00   50
 66  \w   -142.00-103.00   0.50    3.72    --  -90.25 -82.00 152.80   78
 67  \w   -139.00-114.00   0.50    3.72    --  -90.25 -79.00 108.91   50
 68  \w   -154.00-128.00   0.50    3.72    --  -90.25 -81.00  20.78   52
 69  \w   -152.00-126.00   0.50    3.72    --  -90.25 -81.00 -39.63   52
 70  \w   -155.00-130.00   0.50    3.72    --  -90.25 -74.00 -87.81   50
 71  \w   -141.00 -59.00   0.50    3.72    --  -90.25 -83.00-110.95  164
 72  \w   -110.00 -59.00   0.50    3.72    --  -90.25 -82.00-169.64  102
 73  \w   -147.00-121.00   0.50    3.72    --  -90.25 -77.00-166.34   52
 74  \w   -151.00 -60.00   0.50    3.72    --  -90.25 -80.00-105.88  182
 75  \w   -153.00-128.00   0.50    3.72    --  -90.25 -82.00-169.64   50
 76  \w   -153.00-103.00   0.50    3.72    --  -90.25 -83.00-132.86  100
 77  \w   -164.00-101.00   0.50    3.72    --  -90.25 -83.00 -66.80  126
 78  \w   -156.00-130.00   0.50    3.72    --  -90.25 -77.00  -6.53   52
 79  \w   -159.00-124.00   0.50    3.72    --  -90.25 -77.00 -60.00   70
 80  \w   -161.00-124.00   0.50    3.72    --  -90.25 -81.00  14.13   74
 81  \w   -162.00-137.00   0.50    3.72    --  -90.25 -83.00  65.74   50
 82  \w   -158.00 -98.00   0.50    3.72    --  -90.25 -81.00  77.45  120
 83  \w   -163.00 -95.00   0.50    3.72    --  -90.25 -83.00 173.86  136
 84  \w   -163.00-121.00   0.50    3.72    --  -90.25 -79.00 133.28   84
 85  \w   -159.00-128.00   0.50    3.72    --  -90.25 -77.00 -30.00   62
 86  \w    -86.00   4.00   0.50    0.93    --  -43.30 106.00  17.00  180
 87  \w    -75.00 -50.00   0.50    3.72    --  -90.25 106.00  17.00   50
;
_diffrn_measurement_device 'four-circle diffractometer'
_diffrn_measurement_device_type 'XtaLAB Synergy, Dualflex, HyPix'
_diffrn_measurement_method '\w scans'
_diffrn_orient_matrix_type 'CrysAlisPro convention (1999,Acta A55,543-557)'
_diffrn_orient_matrix_UB_11 -0.0381475000
_diffrn_orient_matrix_UB_12 -0.0193825000
_diffrn_orient_matrix_UB_13 0.0473600000
_diffrn_orient_matrix_UB_21 -0.0913597000
_diffrn_orient_matrix_UB_22 -0.0297795000
_diffrn_orient_matrix_UB_23 -0.0314918000
_diffrn_orient_matrix_UB_31 0.0491216000
_diffrn_orient_matrix_UB_32 -0.0584002000
_diffrn_orient_matrix_UB_33 -0.0154296000
_diffrn_radiation_monochromator mirror
_diffrn_radiation_probe x-ray
_diffrn_radiation_type 'Cu K\a'
_diffrn_radiation_wavelength 1.54184
_diffrn_reflns_av_R_equivalents 0.0446
_diffrn_reflns_av_unetI/netI 0.0210
_diffrn_reflns_Laue_measured_fraction_full 0.999
_diffrn_reflns_Laue_measured_fraction_max 0.969
_diffrn_reflns_limit_h_max 17
_diffrn_reflns_limit_h_min -17
_diffrn_reflns_limit_k_max 28
_diffrn_reflns_limit_k_min -29
_diffrn_reflns_limit_l_max 33
_diffrn_reflns_limit_l_min -33
_diffrn_reflns_number 221511
_diffrn_reflns_point_group_measured_fraction_full 0.999
_diffrn_reflns_point_group_measured_fraction_max 0.969
_diffrn_reflns_theta_full 67.684
_diffrn_reflns_theta_max 76.151
_diffrn_reflns_theta_min 2.277
_diffrn_source 'micro-focus sealed X-ray tube'
_diffrn_source_type 'PhotonJet (Cu) X-ray Source'
_exptl_absorpt_coefficient_mu 10.602
_exptl_absorpt_correction_T_max 1.00000
_exptl_absorpt_correction_T_min 0.40083
_exptl_absorpt_correction_type multi-scan
_exptl_absorpt_process_details
;
CrysAlisPro 1.171.39.34b (Rigaku Oxford Diffraction, 2017)
Empirical absorption correction using spherical harmonics,
 implemented in SCALE3 ABSPACK scaling algorithm.
;
_exptl_crystal_colour colourless
_exptl_crystal_colour_primary colourless
_exptl_crystal_density_diffrn 1.687
_exptl_crystal_description block
_exptl_crystal_F_000 4252
_refine_diff_density_max 2.750
_refine_diff_density_min -1.937
_refine_diff_density_rms 0.125
_refine_ls_extinction_method none
_refine_ls_goodness_of_fit_ref 1.053
_refine_ls_hydrogen_treatment constr
_refine_ls_matrix_type full
_refine_ls_number_parameters 2256
_refine_ls_number_reflns 34334
_refine_ls_number_restraints 120
_refine_ls_restrained_S_all 1.085
_refine_ls_R_factor_all 0.0518
_refine_ls_R_factor_gt 0.0498
_refine_ls_shift/su_max 0.002
_refine_ls_shift/su_mean 0.000
_refine_ls_structure_factor_coef Fsqd
_refine_ls_weighting_details 'w=1/[\s^2^(Fo^2^)+(0.0616P)^2^+34.7376P] where P=(Fo^2^+2Fc^2^)/3'
_refine_ls_weighting_scheme calc
_refine_ls_wR_factor_gt 0.1347
_refine_ls_wR_factor_ref 0.1365
_reflns_Friedel_coverage 0.000
_reflns_number_gt 32588
_reflns_number_total 34334
_reflns_threshold_expression 'I > 2\s(I)'
_cod_data_source_file d0ce01721c2.cif
_cod_data_source_block 1
_cod_depositor_comments 'Adding full bibliography for 7241945.cif.'
_cod_original_formula_sum 'C160 H117.40 Cd10 N25 O49.20'
_cod_database_code 7241945
_shelx_shelxl_version_number 2018/3
_shelx_space_group_comment
;
The symmetry employed for this shelxl refinement is uniquely defined
by the following loop, which should always be used as a source of
symmetry information in preference to the above space-group names.
They are only intended as comments.
;
_reflns_odcompleteness_completeness 99.95
_reflns_odcompleteness_iscentric 1
_reflns_odcompleteness_theta 66.97
_olex2_refinement_description
;
1. Fixed Uiso
 At 1.2 times of:
  All C(H) groups, All N(H) groups
 At 1.5 times of:
  All C(H,H,H) groups, All O(H,H) groups
2. Uiso/Uaniso restraints and constraints
Uanis(CdA) \\sim Ueq: with sigma of 0.001 and sigma for terminal atoms of 0.002
Uanis(Cd12) \\sim Ueq: with sigma of 0.005 and sigma for terminal atoms of 0.01
Uanis(O49) \\sim Ueq: with sigma of 0.01 and sigma for terminal atoms of 0.02
Uanis(C157) \\sim Ueq, Uanis(C160) \\sim Ueq, Uanis(C158) \\sim Ueq: with sigma
of 0.01 and sigma for terminal atoms of 0.02
3. Rigid body (RIGU) restrains
 Cd7, O34, N25, C148, C154, C156, C159
 with sigma for 1-2 distances of 0.004 and sigma for 1-3 distances of 0.004
 Cd12, O49
 with sigma for 1-2 distances of 0.004 and sigma for 1-3 distances of 0.004
 N24, C87, C101, C136, C157, C158, C160
 with sigma for 1-2 distances of 0.004 and sigma for 1-3 distances of 0.004
4. Others
 Sof(Cd11)=1-FVAR(1)
 Sof(Cd9)=FVAR(1)
 Sof(Cd8A)=1-FVAR(2)
 Sof(Cd8)=FVAR(2)
 Fixed Sof: Cd(0.55) Cd12(0.25) CdA(0.2) O47(0.25) H47A(0.25) H47B(0.25)
 O52(0.5) H52A(0.5) H52B(0.5) O53(0.45) H53A(0.45) H53B(0.45)
5.a Riding coordinates:
 O32(H32A,H32B), O36(H36A,H36B), O41(H41A,H41B), O42(H42A,H42B), O44(H44A,
 H44B), O46(H46A,H46B), O47(H47A,H47B), O51(H51A,H51B), O52(H52A,H52B),
 O53(H53A,H53B)
5.b Aromatic/amide H refined with riding coordinates:
 N6(H6), N7(H7), N11(H11), N12(H12), N13(H13A), N14(H14A), N16(H16), N21(H21),
 C1(H1), C2(H2), C3(H3), C5(H5), C10(H10), C13(H13), C14(H14), C17(H17),
 C19(H19), C23(H23), C25(H25), C26(H26), C28(H28), C33(H33), C36(H36), C37(H37),
  C40(H40), C41(H41), C49(H49), C50(H50), C53(H53), C56(H56), C61(H61),
 C62(H62), C66(H66), C67(H67), C69(H69), C73(H73), C74(H74), C77(H77), C83(H83),
  C84(H84), C90(H90), C91(H91), C92(H92), C93(H93), C96(H96), C104(H104),
 C105(H105), C106(H106), C107(H107), C110(H110), C111(H111), C113(H113),
 C114(H114), C116(H116), C117(H117), C118(H118), C119(H119), C120(H120),
 C121(H121), C123(H123), C124(H124), C125(H125), C126(H126), C127(H127),
 C128(H128), C129(H129), C130(H130), C131(H131), C132(H132), C133(H133),
 C134(H134), C136(H136), C137(H137), C138(H138), C139(H139), C140(H140),
 C141(H141), C142(H142), C143(H143), C144(H144), C145(H145), C146(H146),
 C147(H147), C149(H149), C150(H150), C151(H151), C152(H152), C153(H153),
 C155(H155), C157(H157), C158(H158), C160(H160)
5.c Idealised Me refined as rotating group:
 C154(H15A,H15B,H15C), C156(H15D,H15E,H15F), C159(H15G,H15H,H15I)
;
_platon_squeeze_void_probe_radius 1.20
_olex2_submission_special_instructions 'No special instructions were received'
_oxdiff_exptl_absorpt_empirical_details
;
Empirical correction (ABSPACK) includes:
- Absorption correction using spherical harmonics
- Frame scaling
;
_oxdiff_exptl_absorpt_empirical_full_max 1.947
_oxdiff_exptl_absorpt_empirical_full_min 0.582

loop_
_space_group_symop_operation_xyz
'x, y, z'
'-x, -y, -z'

loop_
_atom_site_label
_atom_site_type_symbol
_atom_site_fract_x
_atom_site_fract_y
_atom_site_fract_z
_atom_site_U_iso_or_equiv
_atom_site_adp_type
_atom_site_occupancy
_atom_site_site_symmetry_order
_atom_site_calc_flag
_atom_site_refinement_flags_posn
_atom_site_refinement_flags_adp
_atom_site_refinement_flags_occupancy
_atom_site_disorder_assembly
_atom_site_disorder_group
Cd Cd 0.05484(6) 0.48705(3) 0.28641(3) 0.04558(16) Uani 0.55 1 d . . P A 1
Cd1 Cd 0.34191(2) 0.39008(2) 0.21945(2) 0.03327(8) Uani 1 1 d . . . . .
Cd2 Cd -0.36627(2) 0.19572(2) -0.00093(2) 0.03456(8) Uani 1 1 d . . . . .
Cd3 Cd 0.36811(2) 0.39523(2) -0.27950(2) 0.03470(8) Uani 1 1 d . . . . .
Cd4 Cd 0.36387(2) 0.80343(2) 0.50079(2) 0.03455(8) Uani 1 1 d . . . . .
Cd5 Cd 0.14214(2) 0.70533(2) 0.52447(2) 0.03491(8) Uani 1 1 d . . . . .
Cd6 Cd 0.13667(2) 0.70192(2) 0.01601(2) 0.03802(8) Uani 1 1 d . . . . .
Cd7 Cd 0.54022(3) 1.00178(2) 0.72916(2) 0.04092(9) Uani 1 1 d . . . . .
Cd8 Cd -0.14188(6) -0.09827(7) 0.22438(5) 0.0349(3) Uani 0.837(13) 1 d . . P B 1
Cd8A Cd -0.113(2) -0.0866(7) 0.2314(5) 0.077(4) Uani 0.163(13) 1 d . . P B 2
Cd9 Cd 0.05457(14) 1.07478(6) 0.26658(8) 0.0347(4) Uani 0.811(18) 1 d . . P C 1
Cd11 Cd 0.089(3) 1.0852(9) 0.2744(4) 0.071(5) Uani 0.189(18) 1 d . . P C 2
Cd12 Cd -0.0422(3) 0.50686(8) 0.22593(11) 0.1166(11) Uani 0.25 1 d . U P A 3
CdA Cd -0.0051(2) 0.49536(12) 0.26704(12) 0.0724(6) Uani 0.2 1 d . U P A 2
O1 O 0.2313(2) 0.68937(14) 0.59811(13) 0.0391(7) Uani 1 1 d . . . . .
O2 O 0.2182(3) 0.63411(14) -0.03252(15) 0.0452(8) Uani 1 1 d . . . . .
O3 O 0.2927(3) 0.87864(14) 0.54550(14) 0.0412(8) Uani 1 1 d . . . . .
O4 O 0.2946(2) 0.80734(15) 0.41713(13) 0.0397(7) Uani 1 1 d . . . . .
O5 O 0.2167(3) 0.63695(14) 0.47091(14) 0.0440(8) Uani 1 1 d . . . . .
O6 O -0.2826(2) 0.12672(14) -0.04670(14) 0.0414(8) Uani 1 1 d . . . . .
O7 O 0.3384(3) 0.42335(14) 0.64252(14) 0.0466(9) Uani 1 1 d . . . . .
O8 O 0.2033(3) 0.68844(16) 0.09541(14) 0.0467(8) Uani 1 1 d . . . . .
O9 O -0.0939(3) -0.09486(15) -0.19005(12) 0.0418(8) Uani 1 1 d . . . . .
O10 O -0.3585(3) 0.0677(2) -0.00445(16) 0.0565(10) Uani 1 1 d . . . . .
O11 O 0.0393(3) 0.99161(15) 0.29781(13) 0.0460(8) Uani 1 1 d . . . . .
O12 O 0.3231(3) 0.41887(15) 0.13947(13) 0.0474(9) Uani 1 1 d . . . . .
O13 O -0.3060(2) 0.19143(16) 0.08414(14) 0.0429(8) Uani 1 1 d . . . . .
O14 O 0.1332(3) 1.10979(16) 0.69021(12) 0.0441(8) Uani 1 1 d . . . . .
O15 O -0.0816(3) 0.00340(16) 0.20751(12) 0.0489(9) Uani 1 1 d . . . . .
O16 O 0.2946(3) 0.75464(16) 0.55932(13) 0.0423(8) Uani 1 1 d . . . . .
O17 O -0.1734(3) -0.06390(16) 0.15264(14) 0.0479(9) Uani 1 1 d . . . . .
O18 O -0.1605(3) -0.01652(16) -0.20355(12) 0.0422(8) Uani 1 1 d . . . . .
O19 O 0.1570(3) 1.05445(16) 0.33668(14) 0.0487(9) Uani 1 1 d . . . . .
O20 O 0.3572(3) 0.9315(2) 0.49403(16) 0.0566(10) Uani 1 1 d . . . . .
O21 O -0.2167(3) 0.23864(16) 0.03810(13) 0.0435(8) Uani 1 1 d . . . . .
O22 O 0.1435(3) 0.5793(2) 0.51506(17) 0.0595(11) Uani 1 1 d . . . . .
O23 O 0.2109(3) 0.76195(16) 0.46628(13) 0.0440(8) Uani 1 1 d . . . . .
O24 O 0.3374(3) 0.40836(17) 0.30328(12) 0.0511(9) Uani 1 1 d . . . . .
O25 O 0.3723(4) 0.48674(15) 0.20686(13) 0.0550(11) Uani 1 1 d . . . . .
O26 O 0.4053(3) 0.49171(15) 0.70539(13) 0.0540(11) Uani 1 1 d . . . . .
O27 O 0.1987(3) 1.03097(16) 0.70293(13) 0.0491(9) Uani 1 1 d . . . . .
O28 O 0.2875(3) 0.74745(17) 0.05763(14) 0.0473(9) Uani 1 1 d . . . . .
O29 O 0.3778(3) 0.41285(17) -0.19520(13) 0.0513(9) Uani 1 1 d . . . . .
O30 O 0.1387(3) 0.5705(2) 0.0034(2) 0.0687(13) Uani 1 1 d . . . . .
O31 O 0.4994(3) 0.90364(15) 0.69682(16) 0.0526(10) Uani 1 1 d . . . . .
O32 O 0.6392(3) 0.97327(17) 0.78741(16) 0.0606(11) Uani 1 1 d . . . . .
H32A H 0.648699 0.936852 0.776745 0.091 Uiso 1 1 d R U . . .
H32B H 0.694359 0.991442 0.788385 0.091 Uiso 1 1 d R U . . .
O33 O 0.0171(3) 0.39504(18) 0.24150(18) 0.0655(12) Uani 1 1 d . . . . .
O34 O 0.4293(5) 1.00008(19) 0.78213(19) 0.094(2) Uani 1 1 d . . . . .
O35 O 0.4159(3) 0.90122(16) 0.22984(18) 0.0609(11) Uani 1 1 d . . . . .
O36 O 0.1829(3) 0.3624(2) 0.1990(2) 0.0772(14) Uani 1 1 d . . . . .
H36A H 0.149359 0.382091 0.221689 0.116 Uiso 1 1 d R U . . .
H36B H 0.164079 0.363201 0.167219 0.116 Uiso 1 1 d R U . . .
O37 O 0.5399(3) 0.86970(19) 0.26603(17) 0.0671(12) Uani 1 1 d . . . . .
O38 O 0.6272(4) 0.86892(18) 0.7272(2) 0.0856(18) Uani 1 1 d . . . . .
O39 O 0.0781(3) 0.58202(17) 0.3236(2) 0.0707(13) Uani 1 1 d . . . . .
O40 O 0.2243(4) 0.4697(2) 0.29925(15) 0.0693(13) Uani 1 1 d . . . . .
O41 O -0.3136(4) -0.1146(3) 0.2085(2) 0.0848(15) Uani 1 1 d . . . . .
H41A H -0.360424 -0.119917 0.226829 0.127 Uiso 1 1 d R U . B 2
H41B H -0.313134 -0.078277 0.207339 0.127 Uiso 1 1 d R U . B 2
O42 O 0.2056(3) 0.3640(3) -0.2937(2) 0.0861(16) Uani 1 1 d . . . . .
H42A H 0.172627 0.390777 -0.277296 0.129 Uiso 1 1 d R U . . .
H42B H 0.193587 0.334437 -0.280466 0.129 Uiso 1 1 d R U . . .
O43 O -0.0310(4) 0.5997(2) 0.2670(2) 0.0842(16) Uani 1 1 d . . . . .
O44 O 0.4413(5) 1.0259(2) 0.6699(2) 0.110(3) Uani 1 1 d . . . . .
H44A H 0.430115 1.062200 0.679448 0.165 Uiso 1 1 d R U . . .
H44B H 0.386765 1.007010 0.669159 0.165 Uiso 1 1 d R U . . .
O45 O 0.2716(5) 0.4759(2) -0.20398(16) 0.093(2) Uani 1 1 d . . . . .
O46 O 0.6591(5) 1.0005(3) 0.6709(3) 0.110(2) Uani 1 1 d . . . . .
H46A H 0.703775 0.980480 0.678450 0.165 Uiso 1 1 d R U . . .
H46B H 0.685405 1.035410 0.674490 0.165 Uiso 1 1 d R U . . .
O47 O -0.039(2) 0.5390(9) 0.1576(10) 0.116(11) Uani 0.25 1 d . . P A 3
H47A H -0.031740 0.574852 0.155060 0.174 Uiso 0.25 1 d R U P A 3
H47B H -0.043660 0.518852 0.126910 0.174 Uiso 0.25 1 d R U P A 3
O49 O -0.1035(5) 0.4136(2) 0.1935(3) 0.126(3) Uani 1 1 d . U . . .
O51 O 0.1237(6) 0.5075(3) 0.2145(3) 0.123(3) Uani 1 1 d . . . . .
H51A H 0.080876 0.517425 0.195630 0.184 Uiso 1 1 d R U . A 1
H51B H 0.142556 0.475685 0.196430 0.184 Uiso 1 1 d R U . A 1
O52 O 0.0230(6) 0.4505(3) 0.3545(3) 0.0521(19) Uani 0.5 1 d . . P A 1
H52A H 0.032166 0.468009 0.385823 0.078 Uiso 0.5 1 d R U P A 1
H52B H -0.000844 0.415959 0.354933 0.078 Uiso 0.5 1 d R U P A 1
O53 O -0.1393(8) 0.4910(3) 0.2873(3) 0.056(2) Uani 0.45 1 d . . P . .
H53A H -0.107032 0.479169 0.309886 0.084 Uiso 0.45 1 d R U P A 3
H53B H -0.163742 0.523189 0.300606 0.084 Uiso 0.45 1 d R U P A 3
N1 N 0.0732(3) 0.79258(18) 0.55342(16) 0.0381(9) Uani 1 1 d . . . . .
N2 N 0.4359(3) 0.71754(17) 0.46949(17) 0.0396(9) Uani 1 1 d . . . . .
N3 N -0.4381(3) 0.28079(17) 0.03198(17) 0.0377(9) Uani 1 1 d . . . . .
N4 N 0.0626(3) 0.78611(18) 0.04630(17) 0.0399(9) Uani 1 1 d . . . . .
N5 N 0.5288(3) 0.37916(17) -0.29355(15) 0.0377(9) Uani 1 1 d . . . . .
N6 N 0.5863(3) 0.40685(19) 0.21329(17) 0.0463(10) Uani 1 1 d . . . . .
H6 H 0.593056 0.444309 0.226739 0.056 Uiso 1 1 calc R U . . .
N7 N 0.6129(3) 0.41263(19) -0.28835(17) 0.0450(10) Uani 1 1 d . . . . .
H7 H 0.619997 0.449630 -0.273299 0.054 Uiso 1 1 calc R U . . .
N8 N 0.5025(3) 0.37320(17) 0.21004(15) 0.0374(8) Uani 1 1 d . . . . .
N9 N 0.3571(3) 0.28664(17) 0.18933(16) 0.0395(9) Uani 1 1 d . . . . .
N10 N 0.3841(3) 0.29251(18) -0.31579(16) 0.0389(9) Uani 1 1 d . . . . .
N11 N 0.1031(3) 0.85035(18) 0.56603(17) 0.0410(9) Uani 1 1 d . . . . .
H11 H 0.161776 0.863968 0.565514 0.049 Uiso 1 1 calc R U . . .
N12 N 0.0914(3) 0.84438(18) 0.06101(18) 0.0441(10) Uani 1 1 d . . . . .
H12 H 0.149548 0.858943 0.060749 0.053 Uiso 1 1 calc R U . . .
N13 N 0.4083(3) 0.66005(18) 0.45043(17) 0.0436(10) Uani 1 1 d . . . . .
H13A H 0.349811 0.645285 0.448620 0.052 Uiso 1 1 calc R U . . .
N14 N -0.4093(3) 0.33877(18) 0.04790(17) 0.0429(9) Uani 1 1 d . . . . .
H14A H -0.351627 0.353498 0.046502 0.051 Uiso 1 1 calc R U . . .
N15 N -0.5264(3) 0.17117(19) 0.0134(2) 0.0484(11) Uani 1 1 d . . . . .
N16 N 0.0990(4) -0.1006(2) 0.21030(19) 0.0536(12) Uani 1 1 d . . . . .
H16 H 0.110748 -0.062655 0.218085 0.064 Uiso 1 1 calc R U . . .
N17 N 0.0117(3) -0.12734(18) 0.20653(16) 0.0445(10) Uani 1 1 d . . . . .
N18 N -0.0809(4) 1.1126(2) 0.29740(17) 0.0514(12) Uani 1 1 d . . . . .
N19 N -0.1467(4) -0.2036(2) 0.19632(17) 0.0533(12) Uani 1 1 d . . . . .
N20 N -0.0201(3) 0.6849(2) 0.5364(2) 0.0525(12) Uani 1 1 d . . . . .
N21 N -0.1699(4) 1.0888(2) 0.2984(2) 0.0619(13) Uani 1 1 d . . . . .
H21 H -0.185413 1.051240 0.292527 0.074 Uiso 1 1 calc R U . . .
N22 N -0.0262(3) 0.6772(2) 0.0277(3) 0.0647(15) Uani 1 1 d . . . . .
N23 N 0.0833(4) 1.1804(2) 0.29767(17) 0.0525(12) Uani 1 1 d . . . . .
N24 N 0.5264(3) 0.8260(2) 0.5007(3) 0.0635(15) Uani 1 1 d . . . . .
N25 N 0.4038(5) 0.9491(3) 0.8473(2) 0.0779(16) Uani 1 1 d . . . . .
C1 C 0.3768(3) 0.59853(17) 0.56356(15) 0.0264(8) Uani 1 1 d . . . . .
H1 H 0.378625 0.625093 0.542296 0.032 Uiso 1 1 calc R U . . .
C2 C 0.1322(3) 0.89697(18) 0.43816(15) 0.0257(8) Uani 1 1 d . . . . .
H2 H 0.135280 0.873138 0.461637 0.031 Uiso 1 1 calc R U . . .
C3 C -0.2121(3) 0.01433(18) -0.09945(15) 0.0277(8) Uani 1 1 d . . . . .
H3 H -0.247927 0.030136 -0.122135 0.033 Uiso 1 1 calc R U . . .
C4 C -0.1520(3) -0.03000(17) -0.11833(15) 0.0260(8) Uani 1 1 d . . . . .
C5 C 0.3640(3) 0.59884(18) 0.06709(16) 0.0292(8) Uani 1 1 d . . . . .
H5 H 0.366879 0.626263 0.046617 0.035 Uiso 1 1 calc R U . . .
C6 C 0.1644(3) 0.98750(17) 0.51062(15) 0.0245(8) Uani 1 1 d . . . . .
C7 C -0.1553(3) 0.04109(17) 0.04398(14) 0.0246(8) Uani 1 1 d . . . . .
C8 C -0.1616(3) 0.01463(16) -0.01236(14) 0.0229(7) Uani 1 1 d . . . . .
C9 C 0.1495(3) 0.95865(17) 0.45517(15) 0.0246(8) Uani 1 1 d . . . . .
C10 C -0.1403(3) 0.10246(18) 0.06308(15) 0.0257(8) Uani 1 1 d . . . . .
H10 H -0.141433 0.127484 0.040503 0.031 Uiso 1 1 calc R U . . .
C11 C 0.3505(3) 0.53852(17) 0.54274(15) 0.0262(8) Uani 1 1 d . . . . .
C12 C -0.1358(3) 0.02768(19) 0.13018(15) 0.0278(8) Uani 1 1 d . . . . .
C13 C 0.3494(3) 0.49898(18) 0.57455(16) 0.0306(9) Uani 1 1 d . . . . .
H13 H 0.332547 0.458900 0.560972 0.037 Uiso 1 1 calc R U . . .
C14 C -0.1214(3) 0.08860(18) 0.14873(15) 0.0281(8) Uani 1 1 d . . . . .
H14 H -0.109966 0.104069 0.183646 0.034 Uiso 1 1 calc R U . . .
C15 C 0.3459(3) 0.53849(18) 0.04421(16) 0.0290(8) Uani 1 1 d . . . . .
C16 C 0.1104(3) 0.87061(18) 0.38646(16) 0.0270(8) Uani 1 1 d . . . . .
C17 C -0.1044(3) -0.03136(17) -0.03180(15) 0.0263(8) Uani 1 1 d . . . . .
H17 H -0.068332 -0.047224 -0.009216 0.032 Uiso 1 1 calc R U . . .
C18 C -0.1238(3) 0.12696(17) 0.11549(15) 0.0263(8) Uani 1 1 d . . . . .
C19 C 0.3419(3) 0.49771(18) 0.07478(16) 0.0303(9) Uani 1 1 d . . . . .
H19 H 0.329666 0.457519 0.059810 0.036 Uiso 1 1 calc R U . . .
C20 C 0.2989(3) 0.9238(2) 0.52535(17) 0.0317(9) Uani 1 1 d . . . . .
C21 C 0.1716(3) 1.03790(18) 0.61651(15) 0.0291(8) Uani 1 1 d . . . . .
C22 C 0.3288(4) 0.47489(19) -0.11999(17) 0.0355(10) Uani 1 1 d . . . . .
C23 C -0.0999(3) -0.05402(18) -0.08405(15) 0.0280(8) Uani 1 1 d . . . . .
H23 H -0.062079 -0.085187 -0.096116 0.034 Uiso 1 1 calc R U . . .
C24 C 0.3917(3) 0.73052(18) 0.62421(16) 0.0300(9) Uani 1 1 d . . . . .
C25 C -0.1536(3) 0.00414(18) 0.07814(15) 0.0282(8) Uani 1 1 d . . . . .
H25 H -0.164476 -0.036703 0.066032 0.034 Uiso 1 1 calc R U . . .
C26 C 0.2296(3) 0.99292(19) 0.59638(16) 0.0306(9) Uani 1 1 d . . . . .
H26 H 0.269927 0.978683 0.618253 0.037 Uiso 1 1 calc R U . . .
C27 C -0.2192(3) 0.03522(17) -0.04732(15) 0.0249(8) Uani 1 1 d . . . . .
C28 C 0.1018(3) 0.90709(18) 0.35207(15) 0.0286(8) Uani 1 1 d . . . . .
H28 H 0.084712 0.890368 0.317865 0.034 Uiso 1 1 calc R U . . .
C29 C 0.3302(3) 0.51600(17) 0.48656(15) 0.0263(8) Uani 1 1 d . . . . .
C30 C 0.2283(3) 0.96891(18) 0.54410(15) 0.0264(8) Uani 1 1 d . . . . .
C31 C 0.2016(3) 0.5874(2) 0.48399(17) 0.0346(9) Uani 1 1 d . . . . .
C32 C 0.3005(3) 0.47166(19) 0.38045(16) 0.0318(9) Uani 1 1 d . . . . .
C33 C 0.4313(3) 0.78834(18) 0.64394(18) 0.0341(9) Uani 1 1 d . . . . .
H33 H 0.404721 0.819544 0.633431 0.041 Uiso 1 1 calc R U . . .
C34 C 0.3560(3) 0.51622(19) 0.12762(16) 0.0308(9) Uani 1 1 d . . . . .
C35 C 0.1188(3) 0.96830(19) 0.36859(16) 0.0298(9) Uani 1 1 d . . . . .
C36 C 0.1433(3) 0.99376(19) 0.41957(16) 0.0291(8) Uani 1 1 d . . . . .
H36 H 0.155723 1.034684 0.430142 0.035 Uiso 1 1 calc R U . . .
C37 C 0.3738(3) 0.57645(19) 0.15010(16) 0.0320(9) Uani 1 1 d . . . . .
H37 H 0.382987 0.588730 0.185448 0.038 Uiso 1 1 calc R U . . .
C38 C 0.3556(4) 0.72951(19) 0.13382(18) 0.0355(10) Uani 1 1 d . . . . .
C39 C -0.2929(3) 0.07949(19) -0.03045(16) 0.0311(9) Uani 1 1 d . . . . .
C40 C 0.1085(3) 1.03403(18) 0.53145(16) 0.0293(8) Uani 1 1 d . . . . .
H40 H 0.067248 1.047991 0.509834 0.035 Uiso 1 1 calc R U . . .
C41 C 0.3897(3) 0.4514(2) -0.08930(17) 0.0349(9) Uani 1 1 d . . . . .
H41 H 0.428134 0.421606 -0.104163 0.042 Uiso 1 1 calc R U . . .
C42 C 0.4004(3) 0.61935(17) 0.61576(16) 0.0274(8) Uani 1 1 d . . . . .
C43 C 0.3781(3) 0.61880(18) 0.12021(16) 0.0294(9) Uani 1 1 d . . . . .
C44 C -0.1045(3) 0.19197(18) 0.13675(15) 0.0289(8) Uani 1 1 d . . . . .
C45 C -0.1533(3) 0.23504(19) 0.11939(18) 0.0337(9) Uani 1 1 d . . . . .
C46 C 0.2628(3) 0.53915(18) 0.45836(16) 0.0278(8) Uani 1 1 d . . . . .
C47 C 0.0892(3) 0.80523(18) 0.36743(16) 0.0287(8) Uani 1 1 d . . . . .
C48 C 0.3733(3) 0.51868(18) 0.62641(16) 0.0312(9) Uani 1 1 d . . . . .
C49 C 0.3666(3) 0.4480(2) 0.40814(17) 0.0338(9) Uani 1 1 d . . . . .
H49 H 0.401155 0.417108 0.391436 0.041 Uiso 1 1 calc R U . . .
C50 C 0.3990(3) 0.57863(18) 0.64686(16) 0.0300(9) Uani 1 1 d . . . . .
H50 H 0.415450 0.591648 0.681596 0.036 Uiso 1 1 calc R U . . .
C51 C 0.1385(3) 0.76317(19) 0.38633(17) 0.0318(9) Uani 1 1 d . . . . .
C52 C 0.3006(3) 0.72347(18) 0.59189(16) 0.0296(9) Uani 1 1 d . . . . .
C53 C 0.1129(3) 1.05982(19) 0.58328(16) 0.0317(9) Uani 1 1 d . . . . .
H53 H 0.076863 1.091673 0.595939 0.038 Uiso 1 1 calc R U . . .
C54 C 0.3365(3) 0.51657(17) -0.01292(15) 0.0281(8) Uani 1 1 d . . . . .
C55 C 0.2042(4) 0.5838(2) -0.02216(18) 0.0368(10) Uani 1 1 d . . . . .
C56 C 0.2716(4) 0.51880(19) -0.09689(17) 0.0353(10) Uani 1 1 d . . . . .
H56 H 0.231213 0.535147 -0.117192 0.042 Uiso 1 1 calc R U . . .
C57 C 0.4334(3) 0.68247(18) 0.63781(16) 0.0301(9) Uani 1 1 d . . . . .
C58 C 0.2734(3) 0.53887(18) -0.04416(16) 0.0314(9) Uani 1 1 d . . . . .
C59 C 0.5092(4) 0.80039(19) 0.67885(19) 0.0382(10) Uani 1 1 d . . . . .
C60 C 0.1045(3) 1.00734(19) 0.33200(16) 0.0307(9) Uani 1 1 d . . . . .
C61 C 0.3817(3) 0.46982(18) 0.46034(16) 0.0317(9) Uani 1 1 d . . . . .
H61 H 0.426708 0.453621 0.478255 0.038 Uiso 1 1 calc R U . . .
C62 C 0.3793(4) 0.7875(2) 0.1618(2) 0.0420(11) Uani 1 1 d . . . . .
H62 H 0.349039 0.818433 0.152865 0.050 Uiso 1 1 calc R U . . .
C63 C 0.2200(3) 0.77952(17) 0.42558(16) 0.0297(9) Uani 1 1 d . . . . .
C64 C 0.3505(3) 0.47174(19) 0.16034(17) 0.0342(9) Uani 1 1 d . . . . .
C65 C -0.2312(3) 0.21983(18) 0.07794(18) 0.0324(9) Uani 1 1 d . . . . .
C66 C 0.1164(4) 0.7026(2) 0.3670(2) 0.0393(10) Uani 1 1 d . . . . .
H66 H 0.147666 0.675467 0.381022 0.047 Uiso 1 1 calc R U . . .
C67 C 0.2496(3) 0.51802(19) 0.40590(16) 0.0318(9) Uani 1 1 d . . . . .
H67 H 0.206358 0.534961 0.387567 0.038 Uiso 1 1 calc R U . . .
C68 C 0.4011(3) 0.68214(18) 0.14613(16) 0.0319(9) Uani 1 1 d . . . . .
C69 C 0.3936(3) 0.47208(19) -0.03649(17) 0.0319(9) Uani 1 1 d . . . . .
H69 H 0.434947 0.456043 -0.016434 0.038 Uiso 1 1 calc R U . . .
C70 C 0.2768(4) 0.72043(19) 0.09290(18) 0.0364(10) Uani 1 1 d . . . . .
C71 C 0.3720(4) 0.47582(19) 0.66045(17) 0.0345(9) Uani 1 1 d . . . . .
C72 C -0.1298(3) -0.0130(2) 0.16631(16) 0.0324(9) Uani 1 1 d . . . . .
C73 C -0.1334(4) 0.2950(2) 0.1422(2) 0.0461(12) Uani 1 1 d . . . . .
H73 H -0.166039 0.323004 0.129975 0.055 Uiso 1 1 calc R U . . .
C74 C 0.4733(4) 0.6960(2) 0.18511(18) 0.0391(11) Uani 1 1 d . . . . .
H74 H 0.507281 0.665722 0.192573 0.047 Uiso 1 1 calc R U . . .
C75 C 0.4470(4) 0.8001(2) 0.20260(19) 0.0405(11) Uani 1 1 d . . . . .
C76 C -0.0207(3) 0.7901(2) 0.55962(19) 0.0382(10) Uani 1 1 d . . . . .
C77 C 0.4956(4) 0.7535(2) 0.21281(19) 0.0410(11) Uani 1 1 d . . . . .
H77 H 0.543687 0.761060 0.238630 0.049 Uiso 1 1 calc R U . . .
C78 C 0.4711(4) 0.2780(2) -0.33098(17) 0.0365(10) Uani 1 1 d . . . . .
C79 C -0.1358(3) -0.0490(2) -0.17420(16) 0.0318(9) Uani 1 1 d . . . . .
C80 C 0.1680(3) 1.0618(2) 0.67351(17) 0.0354(10) Uani 1 1 d . . . . .
C81 C -0.5310(3) 0.2761(2) 0.0402(2) 0.0388(10) Uani 1 1 d . . . . .
C82 C -0.0309(3) 0.7820(2) 0.0530(2) 0.0388(10) Uani 1 1 d . . . . .
C83 C 0.5129(4) 0.69517(19) 0.67217(18) 0.0380(10) Uani 1 1 d . . . . .
H83 H 0.541928 0.664036 0.681433 0.046 Uiso 1 1 calc R U . . .
C84 C 0.5495(4) 0.7525(2) 0.69281(19) 0.0414(11) Uani 1 1 d . . . . .
H84 H 0.601609 0.759473 0.716284 0.050 Uiso 1 1 calc R U . . .
C85 C 0.5486(4) 0.3257(2) -0.31916(17) 0.0356(10) Uani 1 1 d . . . . .
C86 C 0.0480(4) 0.6821(2) 0.3270(2) 0.0449(12) Uani 1 1 d . . . . .
C87 C 0.5301(4) 0.7223(2) 0.4657(2) 0.0449(11) Uani 1 1 d . . . . .
C88 C -0.0663(4) 0.3140(2) 0.1824(2) 0.0466(12) Uani 1 1 d . . . . .
C89 C -0.0734(4) 0.7319(2) 0.5503(2) 0.0433(11) Uani 1 1 d . . . . .
C90 C -0.0020(4) 0.7237(2) 0.3084(2) 0.0470(12) Uani 1 1 d . . . . .
H90 H -0.048484 0.710827 0.281999 0.056 Uiso 1 1 calc R U . . .
C91 C 0.0172(4) 0.7834(2) 0.32892(19) 0.0413(11) Uani 1 1 d . . . . .
H91 H -0.018570 0.810204 0.316896 0.050 Uiso 1 1 calc R U . . .
C92 C -0.0331(4) 0.2123(2) 0.17593(18) 0.0384(10) Uani 1 1 d . . . . .
H92 H 0.002872 0.184846 0.186833 0.046 Uiso 1 1 calc R U . . .
C93 C -0.0148(4) 0.2711(2) 0.19850(19) 0.0442(12) Uani 1 1 d . . . . .
H93 H 0.032270 0.282900 0.224756 0.053 Uiso 1 1 calc R U . . .
C94 C -0.5812(4) 0.2167(2) 0.0291(2) 0.0446(12) Uani 1 1 d . . . . .
C95 C 0.5231(4) 0.3187(2) 0.18677(18) 0.0380(10) Uani 1 1 d . . . . .
C96 C 0.4882(5) 0.2204(2) -0.3560(2) 0.0540(14) Uani 1 1 d . . . . .
H96 H 0.548969 0.211364 -0.366980 0.065 Uiso 1 1 calc R U . . .
C97 C 0.4459(4) 0.2707(2) 0.17789(19) 0.0416(11) Uani 1 1 d . . . . .
C98 C 0.2852(4) 0.4485(2) 0.32336(17) 0.0386(10) Uani 1 1 d . . . . .
C99 C 0.5488(4) 0.8629(2) 0.7029(2) 0.0437(12) Uani 1 1 d . . . . .
C100 C 0.0030(5) 1.2091(2) 0.31087(19) 0.0477(13) Uani 1 1 d . . . . .
C101 C 0.5805(4) 0.7809(3) 0.4817(2) 0.0506(13) Uani 1 1 d . . . . .
C102 C -0.0854(5) 1.1712(3) 0.30855(19) 0.0504(13) Uani 1 1 d . . . . .
C103 C 0.4681(4) 0.8617(2) 0.2352(2) 0.0429(11) Uani 1 1 d . . . . .
C104 C -0.5625(4) 0.3317(3) 0.0616(2) 0.0525(14) Uani 1 1 d . . . . .
H104 H -0.624296 0.340569 0.070718 0.063 Uiso 1 1 calc R U . . .
C105 C -0.0516(4) 0.8476(2) 0.5766(2) 0.0475(12) Uani 1 1 d . . . . .
H105 H -0.113381 0.858138 0.584108 0.057 Uiso 1 1 calc R U . . .
C106 C 0.4631(5) 0.2116(2) 0.1597(3) 0.0645(17) Uani 1 1 d . . . . .
H106 H 0.524363 0.201257 0.150716 0.077 Uiso 1 1 calc R U . . .
C107 C 0.6458(4) 0.3249(3) -0.3294(2) 0.0562(15) Uani 1 1 d . . . . .
H107 H 0.677687 0.292734 -0.346162 0.067 Uiso 1 1 calc R U . . .
C108 C -0.0809(4) 0.7228(3) 0.0421(2) 0.0482(13) Uani 1 1 d . . . . .
C109 C 0.0240(5) -0.1850(2) 0.1938(2) 0.0486(13) Uani 1 1 d . . . . .
C110 C 0.0174(4) 0.8764(3) 0.0760(2) 0.0534(14) Uani 1 1 d . . . . .
H110 H 0.020043 0.917429 0.087285 0.064 Uiso 1 1 calc R U . . .
C111 C 0.0305(4) 0.8841(2) 0.5795(2) 0.0467(12) Uani 1 1 d . . . . .
H111 H 0.034900 0.925309 0.589125 0.056 Uiso 1 1 calc R U . . .
C112 C 0.3251(4) 0.4534(2) -0.17728(18) 0.0453(12) Uani 1 1 d . . . . .
C113 C 0.6201(5) 0.3179(3) 0.1758(3) 0.0623(16) Uani 1 1 d . . . . .
H113 H 0.652123 0.285301 0.160067 0.075 Uiso 1 1 calc R U . . .
C114 C 0.4141(6) 0.1775(3) -0.3640(3) 0.0670(18) Uani 1 1 d . . . . .
H114 H 0.424156 0.138676 -0.380311 0.080 Uiso 1 1 calc R U . . .
C115 C -0.0617(5) -0.2269(2) 0.1873(2) 0.0518(14) Uani 1 1 d . . . . .
C116 C 0.6836(4) 0.3812(3) -0.3095(2) 0.0571(15) Uani 1 1 d . . . . .
H116 H 0.747258 0.395280 -0.310364 0.069 Uiso 1 1 calc R U . . .
C117 C -0.4817(5) 0.3705(3) 0.0661(2) 0.0540(14) Uani 1 1 d . . . . .
H117 H -0.478332 0.411257 0.079422 0.065 Uiso 1 1 calc R U . . .
C118 C -0.1715(4) 0.7249(3) 0.5556(3) 0.0539(14) Uani 1 1 d . . . . .
H118 H -0.206992 0.757813 0.564518 0.065 Uiso 1 1 calc R U . . .
C119 C 0.2864(5) 0.2443(3) 0.1838(2) 0.0548(14) Uani 1 1 d . . . . .
H119 H 0.224886 0.255210 0.191487 0.066 Uiso 1 1 calc R U . . .
C120 C -0.0632(4) 0.8380(3) 0.0720(2) 0.0516(13) Uani 1 1 d . . . . .
H120 H -0.125300 0.847324 0.080019 0.062 Uiso 1 1 calc R U . . .
C121 C 0.3121(5) 0.2497(3) -0.3241(2) 0.0564(14) Uani 1 1 d . . . . .
H121 H 0.251404 0.259270 -0.313416 0.068 Uiso 1 1 calc R U . . .
C122 C 0.0295(4) 0.6164(2) 0.3041(3) 0.0558(15) Uani 1 1 d . . . . .
C123 C 0.5627(5) 0.6664(3) 0.4437(3) 0.0583(15) Uani 1 1 d . . . . .
H123 H 0.625401 0.657466 0.436840 0.070 Uiso 1 1 calc R U . . .
C124 C 0.3256(6) 0.1913(3) -0.3483(3) 0.0700(19) Uani 1 1 d . . . . .
H124 H 0.274717 0.162245 -0.353524 0.084 Uiso 1 1 calc R U . . .
C125 C 0.4822(5) 0.6286(3) 0.4346(2) 0.0575(15) Uani 1 1 d . . . . .
H125 H 0.479275 0.588088 0.420070 0.069 Uiso 1 1 calc R U . . .
C126 C -0.5666(4) 0.1157(3) 0.0061(3) 0.0581(15) Uani 1 1 d . . . . .
H126 H -0.528194 0.084305 -0.003864 0.070 Uiso 1 1 calc R U . . .
C127 C -0.6792(4) 0.2079(3) 0.0365(3) 0.0620(16) Uani 1 1 d . . . . .
H127 H -0.716178 0.239858 0.047118 0.074 Uiso 1 1 calc R U . . .
C128 C 0.0061(6) 1.2706(3) 0.3263(2) 0.0617(17) Uani 1 1 d . . . . .
H128 H -0.049257 1.289617 0.335436 0.074 Uiso 1 1 calc R U . . .
C129 C 0.6575(4) 0.3749(3) 0.1930(3) 0.0576(15) Uani 1 1 d . . . . .
H129 H 0.720866 0.388992 0.191109 0.069 Uiso 1 1 calc R U . . .
C130 C 0.2998(6) 0.1846(3) 0.1669(3) 0.075(2) Uani 1 1 d . . . . .
H130 H 0.248688 0.155949 0.163833 0.090 Uiso 1 1 calc R U . . .
C131 C 0.1659(6) 1.2126(3) 0.2995(2) 0.0671(18) Uani 1 1 d . . . . .
H131 H 0.221041 1.193150 0.290807 0.081 Uiso 1 1 calc R U . . .
C132 C -0.0565(7) -0.2877(3) 0.1729(3) 0.073(2) Uani 1 1 d . . . . .
H132 H 0.002070 -0.303594 0.165801 0.088 Uiso 1 1 calc R U . . .
C133 C 0.0933(6) 1.3027(3) 0.3277(3) 0.071(2) Uani 1 1 d . . . . .
H133 H 0.097361 1.343823 0.338064 0.085 Uiso 1 1 calc R U . . .
C134 C -0.1798(4) 0.7142(3) 0.0480(3) 0.0620(16) Uani 1 1 d . . . . .
H134 H -0.216850 0.746227 0.058060 0.074 Uiso 1 1 calc R U . . .
C135 C -0.0506(4) 0.3786(2) 0.2086(3) 0.065(2) Uani 1 1 d . . . . .
C136 C 0.6787(4) 0.7915(4) 0.4767(3) 0.073(2) Uani 1 1 d . . . . .
H136 H 0.715937 0.760154 0.464211 0.088 Uiso 1 1 calc R U . . .
C137 C -0.6628(5) 0.1031(3) 0.0126(3) 0.076(2) Uani 1 1 d . . . . .
H137 H -0.688833 0.064084 0.007224 0.091 Uiso 1 1 calc R U . . .
C138 C -0.7194(5) 0.1500(4) 0.0273(3) 0.075(2) Uani 1 1 d . . . . .
H138 H -0.784668 0.142597 0.031077 0.090 Uiso 1 1 calc R U . . .
C139 C -0.1810(6) 1.1840(3) 0.3158(3) 0.0701(19) Uani 1 1 d . . . . .
H139 H -0.204667 1.221351 0.323188 0.084 Uiso 1 1 calc R U . . .
C140 C 0.3896(7) 0.1688(3) 0.1551(3) 0.081(2) Uani 1 1 d . . . . .
H140 H 0.400777 0.129050 0.143866 0.097 Uiso 1 1 calc R U . . .
C141 C -0.2157(5) 0.6681(3) 0.5475(3) 0.072(2) Uani 1 1 d . . . . .
H141 H -0.281535 0.662279 0.550417 0.086 Uiso 1 1 calc R U . . .
C142 C 0.1736(7) 1.2739(3) 0.3137(3) 0.074(2) Uani 1 1 d . . . . .
H142 H 0.232496 1.295177 0.313810 0.088 Uiso 1 1 calc R U . . .
C143 C 0.1214(6) -0.1939(3) 0.1903(3) 0.080(2) Uani 1 1 d . . . . .
H143 H 0.149017 -0.229969 0.182517 0.095 Uiso 1 1 calc R U . . .
C144 C 0.1674(6) -0.1388(3) 0.2007(3) 0.075(2) Uani 1 1 d . . . . .
H144 H 0.233184 -0.129391 0.201059 0.090 Uiso 1 1 calc R U . . .
C145 C -0.1400(8) -0.3244(3) 0.1693(3) 0.093(3) Uani 1 1 d . . . . .
H145 H -0.138012 -0.365452 0.160611 0.111 Uiso 1 1 calc R U . . .
C146 C -0.2320(6) 1.1306(3) 0.3098(3) 0.0711(19) Uani 1 1 d . . . . .
H146 H -0.297699 1.124343 0.313051 0.085 Uiso 1 1 calc R U . . .
C147 C -0.2201(5) 0.6565(4) 0.0382(4) 0.086(3) Uani 1 1 d . . . . .
H147 H -0.285786 0.649189 0.040511 0.103 Uiso 1 1 calc R U . . .
C148 C 0.4329(6) 0.9982(4) 0.8311(3) 0.083(2) Uani 1 1 d . . . . .
C149 C -0.2242(8) -0.2999(4) 0.1784(4) 0.097(3) Uani 1 1 d . . . . .
H149 H -0.280871 -0.324003 0.175739 0.116 Uiso 1 1 calc R U . . .
C150 C -0.2262(6) -0.2400(4) 0.1916(3) 0.075(2) Uani 1 1 d . . . . .
H150 H -0.284926 -0.223854 0.197488 0.090 Uiso 1 1 calc R U . . .
C151 C -0.1613(5) 0.6210(3) 0.5350(4) 0.085(3) Uani 1 1 d . . . . .
H151 H -0.189419 0.582559 0.530543 0.102 Uiso 1 1 calc R U . . .
C152 C -0.0638(5) 0.6305(3) 0.5290(4) 0.078(2) Uani 1 1 d . . . . .
H152 H -0.027730 0.597899 0.519564 0.094 Uiso 1 1 calc R U . . .
C153 C -0.0668(5) 0.6222(3) 0.0193(4) 0.093(3) Uani 1 1 d . . . . .
H153 H -0.028916 0.590571 0.009139 0.111 Uiso 1 1 calc R U . . .
C154 C 0.3590(7) 0.8987(4) 0.8089(4) 0.097(3) Uani 1 1 d . . . . .
H15A H 0.305878 0.911302 0.791714 0.145 Uiso 1 1 calc R U . . .
H15B H 0.336617 0.867998 0.825360 0.145 Uiso 1 1 calc R U . . .
H15C H 0.405184 0.883815 0.784511 0.145 Uiso 1 1 calc R U . . .
C155 C -0.1641(6) 0.6103(4) 0.0251(4) 0.104(4) Uani 1 1 d . . . . .
H155 H -0.190420 0.571426 0.020095 0.124 Uiso 1 1 calc R U . . .
C156 C 0.4095(8) 0.9428(5) 0.8999(3) 0.108(3) Uani 1 1 d . . . . .
H15D H 0.474681 0.951460 0.913240 0.163 Uiso 1 1 calc R U . . .
H15E H 0.388396 0.902834 0.900959 0.163 Uiso 1 1 calc R U . . .
H15F H 0.369296 0.969820 0.920170 0.163 Uiso 1 1 calc R U . . .
C157 C 0.7200(6) 0.8492(4) 0.4905(4) 0.095(3) Uani 1 1 d . U . . .
H157 H 0.785199 0.857075 0.486863 0.114 Uiso 1 1 calc R U . . .
C158 C 0.5675(6) 0.8815(4) 0.5138(4) 0.094(3) Uani 1 1 d . U . . .
H158 H 0.529469 0.912335 0.526241 0.112 Uiso 1 1 calc R U . . .
C159 C 0.4846(11) 1.0497(5) 0.8713(4) 0.152(6) Uani 1 1 d . . . . .
H15G H 0.525668 1.073495 0.854474 0.227 Uiso 1 1 calc R U . . .
H15H H 0.522410 1.034122 0.894839 0.227 Uiso 1 1 calc R U . . .
H15I H 0.438069 1.073758 0.889510 0.227 Uiso 1 1 calc R U . . .
C160 C 0.6640(6) 0.8946(4) 0.5095(4) 0.103(3) Uani 1 1 d . U . . .
H160 H 0.690745 0.933517 0.519303 0.124 Uiso 1 1 calc R U . . .

loop_
_atom_site_aniso_label
_atom_site_aniso_U_11
_atom_site_aniso_U_22
_atom_site_aniso_U_33
_atom_site_aniso_U_23
_atom_site_aniso_U_13
_atom_site_aniso_U_12
Cd 0.0575(4) 0.0193(3) 0.0515(4) -0.0063(2) -0.0078(3) -0.0027(3)
Cd1 0.04904(18) 0.02668(15) 0.02474(14) 0.00654(11) 0.00204(12) 0.00509(12)
Cd2 0.03177(16) 0.02956(16) 0.04126(17) 0.00431(13) -0.00051(12) 0.00843(12)
Cd3 0.04908(19) 0.03136(16) 0.02644(14) 0.01071(12) 0.00209(12) 0.00875(13)
Cd4 0.03130(15) 0.02895(15) 0.04365(18) 0.00777(13) -0.00249(12) 0.00790(12)
Cd5 0.03384(16) 0.03034(16) 0.04087(17) 0.00743(13) -0.00019(12) 0.00794(12)
Cd6 0.03736(17) 0.03214(16) 0.04358(18) 0.00601(13) -0.00432(13) 0.00751(13)
Cd7 0.04655(19) 0.02537(16) 0.04803(19) 0.00506(13) -0.01028(15) -0.00016(13)
Cd8 0.0494(8) 0.0355(4) 0.0215(3) 0.0090(3) 0.00291(19) 0.0063(3)
Cd8A 0.175(10) 0.035(4) 0.029(2) 0.013(2) 0.017(5) 0.046(6)
Cd9 0.0592(8) 0.0277(4) 0.0216(4) 0.0092(3) 0.0084(3) 0.0180(4)
Cd11 0.142(12) 0.055(4) 0.028(2) 0.017(2) 0.017(4) 0.058(7)
Cd12 0.217(3) 0.0255(8) 0.0917(16) -0.0171(9) 0.0669(19) -0.0243(13)
CdA 0.0750(10) 0.0539(9) 0.0808(10) -0.0009(8) 0.0119(8) 0.0033(8)
O1 0.0404(18) 0.0322(17) 0.0441(18) 0.0099(14) -0.0058(14) -0.0010(14)
O2 0.049(2) 0.0261(16) 0.060(2) 0.0056(15) 0.0024(17) 0.0121(14)
O3 0.0449(19) 0.0275(16) 0.053(2) 0.0093(14) 0.0021(15) 0.0132(14)
O4 0.0351(17) 0.0433(19) 0.0419(18) 0.0132(15) -0.0017(14) 0.0008(14)
O5 0.054(2) 0.0267(16) 0.050(2) 0.0032(14) -0.0005(16) 0.0146(15)
O6 0.0426(18) 0.0252(16) 0.057(2) 0.0071(14) 0.0035(15) 0.0146(13)
O7 0.071(2) 0.0266(16) 0.0419(19) 0.0121(14) -0.0086(17) -0.0062(16)
O8 0.049(2) 0.0387(19) 0.051(2) 0.0117(16) -0.0113(16) -0.0026(16)
O9 0.059(2) 0.0416(19) 0.0245(15) 0.0025(13) 0.0077(14) 0.0151(16)
O10 0.050(2) 0.072(3) 0.058(2) 0.029(2) 0.0243(19) 0.027(2)
O11 0.064(2) 0.0388(19) 0.0388(18) 0.0182(15) -0.0120(16) 0.0051(16)
O12 0.078(3) 0.0259(16) 0.0383(18) 0.0082(14) 0.0011(17) -0.0001(16)
O13 0.0408(18) 0.0430(19) 0.0452(19) 0.0139(15) -0.0080(15) -0.0037(15)
O14 0.057(2) 0.044(2) 0.0287(16) 0.0015(14) 0.0024(15) 0.0113(16)
O15 0.082(3) 0.0423(19) 0.0243(16) 0.0124(14) -0.0068(16) 0.0071(18)
O16 0.0461(19) 0.0443(19) 0.0420(18) 0.0224(15) -0.0089(15) 0.0052(15)
O17 0.066(2) 0.0377(19) 0.0440(19) 0.0204(16) -0.0053(17) -0.0038(17)
O18 0.059(2) 0.0433(19) 0.0252(15) 0.0087(14) 0.0016(14) 0.0075(16)
O19 0.068(2) 0.0360(19) 0.047(2) 0.0209(16) -0.0057(17) -0.0028(17)
O20 0.051(2) 0.070(3) 0.057(2) 0.025(2) 0.0207(19) 0.025(2)
O21 0.0455(19) 0.0439(19) 0.0423(19) 0.0155(15) -0.0071(15) -0.0032(15)
O22 0.059(2) 0.064(3) 0.060(2) 0.015(2) 0.023(2) 0.022(2)
O23 0.050(2) 0.045(2) 0.0392(18) 0.0178(15) -0.0094(15) -0.0032(16)
O24 0.076(3) 0.054(2) 0.0236(16) 0.0038(15) 0.0032(16) 0.022(2)
O25 0.110(3) 0.0260(17) 0.0283(17) 0.0074(13) -0.0042(19) 0.0016(19)
O26 0.108(3) 0.0265(17) 0.0281(17) 0.0070(13) -0.0071(18) 0.0075(18)
O27 0.076(3) 0.043(2) 0.0284(16) 0.0105(14) -0.0020(16) 0.0014(18)
O28 0.050(2) 0.048(2) 0.046(2) 0.0195(17) -0.0134(16) -0.0019(16)
O29 0.079(3) 0.049(2) 0.0244(16) 0.0022(15) 0.0066(16) 0.0102(19)
O30 0.064(3) 0.063(3) 0.089(3) 0.029(2) 0.037(2) 0.023(2)
O31 0.062(2) 0.0250(17) 0.064(2) 0.0010(16) -0.0190(19) -0.0014(16)
O32 0.068(3) 0.041(2) 0.068(3) 0.0052(19) -0.030(2) 0.0036(18)
O33 0.059(3) 0.043(2) 0.073(3) -0.027(2) -0.004(2) -0.0086(19)
O34 0.171(6) 0.040(2) 0.069(3) 0.021(2) -0.069(3) -0.002(3)
O35 0.067(3) 0.0270(18) 0.079(3) -0.0031(18) -0.015(2) -0.0003(17)
O36 0.055(3) 0.089(4) 0.075(3) -0.004(3) 0.008(2) -0.005(2)
O37 0.078(3) 0.050(2) 0.062(3) -0.006(2) -0.025(2) 0.000(2)
O38 0.079(3) 0.034(2) 0.128(5) -0.005(2) -0.057(3) 0.003(2)
O39 0.068(3) 0.0260(19) 0.109(4) -0.001(2) -0.009(3) 0.0013(18)
O40 0.107(4) 0.064(3) 0.034(2) -0.0010(18) -0.016(2) 0.033(3)
O41 0.069(3) 0.103(4) 0.084(4) 0.030(3) -0.008(3) -0.009(3)
O42 0.044(2) 0.091(4) 0.123(5) 0.023(3) 0.007(3) 0.003(2)
O43 0.071(3) 0.056(3) 0.103(4) -0.024(3) -0.017(3) -0.003(2)
O44 0.134(5) 0.057(3) 0.125(5) -0.002(3) -0.086(4) 0.022(3)
O45 0.171(6) 0.075(3) 0.034(2) 0.006(2) -0.011(3) 0.058(4)
O46 0.105(5) 0.100(5) 0.150(6) 0.069(4) 0.061(4) 0.033(4)
O47 0.17(3) 0.054(12) 0.103(18) -0.029(12) -0.069(18) 0.029(14)
O49 0.094(4) 0.056(3) 0.198(6) -0.030(4) -0.056(4) 0.028(3)
O51 0.177(8) 0.112(5) 0.094(5) 0.042(4) 0.010(5) 0.048(5)
O52 0.061(5) 0.036(4) 0.048(4) -0.010(3) 0.004(4) -0.005(3)
O53 0.111(8) 0.018(3) 0.040(4) 0.005(3) -0.005(4) 0.019(4)
N1 0.035(2) 0.032(2) 0.049(2) 0.0115(17) 0.0058(17) 0.0073(16)
N2 0.041(2) 0.0279(19) 0.050(2) 0.0083(17) 0.0026(18) 0.0095(16)
N3 0.035(2) 0.0238(18) 0.052(2) 0.0029(16) 0.0041(17) 0.0062(15)
N4 0.034(2) 0.033(2) 0.054(2) 0.0116(18) 0.0001(17) 0.0039(16)
N5 0.047(2) 0.0270(19) 0.037(2) 0.0024(15) 0.0032(17) 0.0041(16)
N6 0.052(3) 0.035(2) 0.047(2) 0.0008(18) 0.000(2) -0.0034(19)
N7 0.051(3) 0.034(2) 0.044(2) 0.0000(18) 0.0005(19) -0.0080(18)
N8 0.044(2) 0.0265(19) 0.038(2) 0.0008(15) -0.0003(17) 0.0024(16)
N9 0.052(2) 0.0269(19) 0.038(2) 0.0052(16) 0.0009(18) -0.0028(17)
N10 0.045(2) 0.034(2) 0.038(2) 0.0084(16) -0.0003(17) -0.0016(17)
N11 0.040(2) 0.031(2) 0.052(2) 0.0104(18) 0.0049(18) 0.0032(16)
N12 0.042(2) 0.032(2) 0.058(3) 0.0091(19) 0.0014(19) 0.0021(17)
N13 0.050(2) 0.029(2) 0.051(2) 0.0077(18) 0.0036(19) 0.0062(18)
N14 0.046(2) 0.028(2) 0.053(3) 0.0069(18) 0.0008(19) 0.0021(17)
N15 0.033(2) 0.037(2) 0.071(3) 0.005(2) -0.010(2) -0.0001(17)
N16 0.065(3) 0.040(2) 0.054(3) 0.004(2) 0.009(2) 0.007(2)
N17 0.059(3) 0.031(2) 0.041(2) 0.0028(17) -0.0008(19) 0.0056(19)
N18 0.076(3) 0.037(2) 0.040(2) -0.0005(18) 0.002(2) 0.022(2)
N19 0.076(3) 0.046(3) 0.038(2) 0.011(2) 0.006(2) -0.002(2)
N20 0.035(2) 0.038(2) 0.080(3) 0.008(2) -0.002(2) 0.0005(18)
N21 0.075(4) 0.047(3) 0.060(3) 0.002(2) 0.000(3) 0.011(3)
N22 0.039(2) 0.041(3) 0.111(5) 0.015(3) -0.018(3) -0.002(2)
N23 0.084(4) 0.041(2) 0.036(2) 0.0123(19) 0.012(2) 0.016(2)
N24 0.034(2) 0.045(2) 0.110(5) 0.016(3) -0.014(2) 0.0016(18)
N25 0.083(4) 0.095(4) 0.065(3) 0.033(3) 0.015(3) 0.020(3)
C1 0.035(2) 0.0184(18) 0.0254(19) 0.0045(15) -0.0037(16) 0.0046(15)
C2 0.031(2) 0.0234(19) 0.0237(18) 0.0070(15) -0.0025(15) 0.0051(15)
C3 0.035(2) 0.026(2) 0.0212(18) 0.0024(15) -0.0044(15) 0.0046(16)
C4 0.033(2) 0.0216(18) 0.0204(18) 0.0003(14) -0.0014(15) 0.0011(15)
C5 0.041(2) 0.0225(19) 0.0248(19) 0.0056(15) -0.0022(16) 0.0056(17)
C6 0.030(2) 0.0194(18) 0.0223(18) 0.0030(14) -0.0029(15) 0.0000(15)
C7 0.032(2) 0.0217(18) 0.0193(18) 0.0019(14) -0.0013(14) 0.0040(15)
C8 0.0299(19) 0.0188(17) 0.0183(17) 0.0015(14) 0.0001(14) -0.0001(15)
C9 0.0286(19) 0.0229(19) 0.0231(18) 0.0067(15) -0.0013(15) 0.0049(15)
C10 0.032(2) 0.0241(19) 0.0207(18) 0.0050(15) -0.0042(15) 0.0034(15)
C11 0.033(2) 0.0200(18) 0.0242(19) 0.0032(15) -0.0021(15) 0.0036(15)
C12 0.030(2) 0.029(2) 0.0257(19) 0.0088(16) 0.0021(15) 0.0064(16)
C13 0.040(2) 0.0187(19) 0.031(2) 0.0021(16) -0.0003(17) 0.0022(16)
C14 0.036(2) 0.027(2) 0.0205(18) 0.0024(15) -0.0050(15) 0.0075(16)
C15 0.038(2) 0.0230(19) 0.0244(19) 0.0017(15) 0.0006(16) 0.0049(16)
C16 0.032(2) 0.0215(19) 0.0271(19) 0.0047(15) -0.0010(16) 0.0050(15)
C17 0.033(2) 0.0228(19) 0.0220(18) 0.0033(15) -0.0048(15) 0.0040(16)
C18 0.033(2) 0.0212(19) 0.0231(18) 0.0016(15) -0.0028(15) 0.0065(15)
C19 0.039(2) 0.0192(19) 0.031(2) 0.0024(16) 0.0040(17) 0.0039(16)
C20 0.030(2) 0.031(2) 0.032(2) 0.0040(17) -0.0062(17) 0.0051(17)
C21 0.036(2) 0.026(2) 0.0227(19) 0.0030(15) -0.0002(16) -0.0009(17)
C22 0.053(3) 0.024(2) 0.028(2) 0.0032(17) 0.0038(19) -0.0013(19)
C23 0.032(2) 0.025(2) 0.0251(19) 0.0008(15) 0.0004(15) 0.0056(16)
C24 0.038(2) 0.0198(19) 0.032(2) 0.0053(16) -0.0045(17) 0.0029(16)
C25 0.036(2) 0.0232(19) 0.0251(19) 0.0048(15) 0.0012(16) 0.0033(16)
C26 0.037(2) 0.028(2) 0.027(2) 0.0076(16) -0.0067(17) 0.0000(17)
C27 0.030(2) 0.0210(18) 0.0216(18) 0.0009(14) -0.0018(15) 0.0025(15)
C28 0.038(2) 0.027(2) 0.0208(18) 0.0041(15) -0.0030(16) 0.0060(17)
C29 0.033(2) 0.0199(18) 0.0234(19) 0.0010(15) -0.0026(15) 0.0015(15)
C30 0.028(2) 0.0238(19) 0.0264(19) 0.0054(15) -0.0035(15) 0.0021(15)
C31 0.035(2) 0.033(2) 0.033(2) 0.0028(18) -0.0059(18) 0.0064(18)
C32 0.044(2) 0.024(2) 0.024(2) 0.0005(16) 0.0002(17) 0.0019(17)
C33 0.043(2) 0.0191(19) 0.040(2) 0.0069(17) -0.0045(19) 0.0039(17)
C34 0.039(2) 0.026(2) 0.028(2) 0.0063(16) 0.0032(17) 0.0062(17)
C35 0.036(2) 0.028(2) 0.028(2) 0.0109(17) 0.0018(17) 0.0076(17)
C36 0.034(2) 0.024(2) 0.030(2) 0.0076(16) 0.0009(16) 0.0039(16)
C37 0.046(2) 0.024(2) 0.025(2) 0.0034(16) -0.0018(17) 0.0068(18)
C38 0.044(3) 0.021(2) 0.041(2) 0.0056(18) -0.008(2) 0.0064(18)
C39 0.036(2) 0.030(2) 0.0250(19) 0.0020(16) -0.0067(17) 0.0066(17)
C40 0.036(2) 0.025(2) 0.028(2) 0.0063(16) -0.0046(16) 0.0055(16)
C41 0.042(2) 0.029(2) 0.031(2) 0.0014(17) 0.0063(18) 0.0030(18)
C42 0.036(2) 0.0183(18) 0.029(2) 0.0060(15) -0.0035(16) 0.0042(16)
C43 0.043(2) 0.0192(19) 0.026(2) 0.0042(15) -0.0014(17) 0.0089(16)
C44 0.038(2) 0.024(2) 0.0224(18) 0.0011(15) -0.0044(16) 0.0027(17)
C45 0.037(2) 0.025(2) 0.036(2) 0.0012(17) -0.0055(18) 0.0032(17)
C46 0.033(2) 0.0229(19) 0.0260(19) 0.0020(15) -0.0009(16) 0.0028(16)
C47 0.036(2) 0.0212(19) 0.027(2) 0.0035(15) -0.0022(16) 0.0047(16)
C48 0.045(2) 0.022(2) 0.028(2) 0.0073(16) -0.0012(17) 0.0056(17)
C49 0.042(2) 0.029(2) 0.029(2) 0.0008(17) 0.0027(18) 0.0082(18)
C50 0.044(2) 0.0210(19) 0.0235(19) 0.0024(15) -0.0041(17) 0.0057(17)
C51 0.038(2) 0.025(2) 0.032(2) 0.0056(17) -0.0031(18) 0.0015(17)
C52 0.036(2) 0.0200(19) 0.031(2) 0.0018(16) -0.0014(17) 0.0070(16)
C53 0.036(2) 0.028(2) 0.030(2) 0.0031(17) 0.0012(17) 0.0043(17)
C54 0.038(2) 0.0204(19) 0.0245(19) 0.0021(15) 0.0027(16) -0.0010(16)
C55 0.045(3) 0.030(2) 0.034(2) 0.0036(18) -0.0076(19) 0.0036(19)
C56 0.054(3) 0.024(2) 0.026(2) 0.0028(16) -0.0037(19) 0.0040(19)
C57 0.042(2) 0.0214(19) 0.0253(19) 0.0036(15) -0.0066(17) 0.0026(17)
C58 0.042(2) 0.0224(19) 0.029(2) 0.0032(16) -0.0003(17) 0.0001(17)
C59 0.047(3) 0.021(2) 0.043(3) 0.0023(18) -0.009(2) 0.0019(18)
C60 0.042(2) 0.026(2) 0.026(2) 0.0070(16) 0.0063(17) 0.0112(18)
C61 0.040(2) 0.023(2) 0.030(2) 0.0003(16) -0.0041(17) 0.0063(17)
C62 0.052(3) 0.022(2) 0.050(3) 0.0041(19) -0.011(2) 0.0072(19)
C63 0.039(2) 0.0174(18) 0.033(2) 0.0049(16) 0.0006(17) 0.0081(16)
C64 0.046(3) 0.024(2) 0.034(2) 0.0054(17) 0.0084(19) 0.0090(18)
C65 0.038(2) 0.0189(19) 0.039(2) 0.0024(17) -0.0044(18) 0.0095(17)
C66 0.040(2) 0.024(2) 0.054(3) 0.006(2) 0.001(2) 0.0068(18)
C67 0.040(2) 0.025(2) 0.028(2) 0.0029(16) -0.0062(17) 0.0022(17)
C68 0.046(2) 0.0203(19) 0.029(2) 0.0051(16) -0.0046(18) 0.0047(17)
C69 0.039(2) 0.023(2) 0.030(2) 0.0001(16) -0.0002(17) 0.0046(17)
C70 0.047(3) 0.020(2) 0.041(2) 0.0028(18) -0.006(2) 0.0104(18)
C71 0.047(3) 0.026(2) 0.031(2) 0.0061(17) 0.0053(19) 0.0097(18)
C72 0.045(2) 0.030(2) 0.023(2) 0.0062(16) 0.0069(17) 0.0114(18)
C73 0.042(3) 0.024(2) 0.067(3) 0.001(2) -0.007(2) 0.0046(19)
C74 0.057(3) 0.025(2) 0.035(2) 0.0063(18) -0.013(2) 0.011(2)
C75 0.055(3) 0.027(2) 0.036(2) 0.0012(18) -0.007(2) 0.002(2)
C76 0.036(2) 0.041(3) 0.039(2) 0.012(2) 0.0000(19) 0.007(2)
C77 0.058(3) 0.025(2) 0.036(2) 0.0009(18) -0.012(2) 0.003(2)
C78 0.048(3) 0.029(2) 0.031(2) 0.0035(18) -0.0009(19) 0.0049(19)
C79 0.039(2) 0.032(2) 0.0227(19) 0.0038(16) -0.0010(16) -0.0032(18)
C80 0.039(2) 0.037(2) 0.028(2) 0.0070(18) -0.0004(18) -0.0072(19)
C81 0.029(2) 0.040(3) 0.049(3) 0.010(2) 0.0059(19) 0.0092(19)
C82 0.029(2) 0.041(3) 0.048(3) 0.014(2) 0.0012(19) 0.0051(19)
C83 0.052(3) 0.022(2) 0.039(2) 0.0052(18) -0.013(2) 0.0088(19)
C84 0.049(3) 0.026(2) 0.045(3) 0.0032(19) -0.018(2) 0.001(2)
C85 0.046(3) 0.029(2) 0.030(2) 0.0013(17) 0.0006(18) 0.0058(19)
C86 0.038(3) 0.027(2) 0.063(3) -0.002(2) -0.003(2) 0.0018(19)
C87 0.040(3) 0.048(3) 0.051(3) 0.018(2) 0.006(2) 0.015(2)
C88 0.046(3) 0.026(2) 0.057(3) -0.012(2) -0.001(2) -0.002(2)
C89 0.034(2) 0.047(3) 0.051(3) 0.015(2) -0.002(2) 0.005(2)
C90 0.043(3) 0.044(3) 0.046(3) -0.002(2) -0.014(2) -0.001(2)
C91 0.047(3) 0.033(2) 0.041(3) 0.003(2) -0.012(2) 0.005(2)
C92 0.044(3) 0.035(2) 0.033(2) 0.0022(19) -0.0108(19) 0.002(2)
C93 0.044(3) 0.045(3) 0.036(2) -0.003(2) -0.012(2) -0.005(2)
C94 0.031(2) 0.046(3) 0.057(3) 0.011(2) -0.001(2) 0.004(2)
C95 0.045(3) 0.028(2) 0.038(2) -0.0007(18) 0.001(2) 0.0034(19)
C96 0.074(4) 0.032(3) 0.051(3) 0.000(2) 0.002(3) 0.006(3)
C97 0.057(3) 0.027(2) 0.036(2) -0.0006(18) -0.002(2) 0.004(2)
C98 0.059(3) 0.028(2) 0.028(2) 0.0044(17) -0.001(2) 0.003(2)
C99 0.051(3) 0.025(2) 0.052(3) 0.005(2) -0.012(2) -0.001(2)
C100 0.079(4) 0.038(3) 0.029(2) 0.009(2) 0.010(2) 0.024(3)
C101 0.032(2) 0.059(3) 0.068(4) 0.026(3) 0.000(2) 0.007(2)
C102 0.075(4) 0.045(3) 0.032(2) 0.005(2) 0.006(2) 0.020(3)
C103 0.054(3) 0.026(2) 0.044(3) 0.0004(19) -0.005(2) -0.001(2)
C104 0.052(3) 0.042(3) 0.062(4) 0.005(3) 0.013(3) 0.017(2)
C105 0.040(3) 0.044(3) 0.060(3) 0.011(2) 0.010(2) 0.018(2)
C106 0.075(4) 0.029(3) 0.081(5) -0.004(3) -0.001(3) 0.008(3)
C107 0.047(3) 0.046(3) 0.067(4) -0.007(3) 0.009(3) 0.009(2)
C108 0.031(2) 0.049(3) 0.066(4) 0.019(3) -0.007(2) -0.001(2)
C109 0.071(4) 0.031(3) 0.042(3) 0.003(2) 0.003(2) 0.010(2)
C110 0.057(3) 0.039(3) 0.062(4) 0.003(3) 0.005(3) 0.013(2)
C111 0.049(3) 0.035(3) 0.056(3) 0.008(2) 0.007(2) 0.008(2)
C112 0.078(4) 0.027(2) 0.030(2) 0.0046(18) 0.007(2) 0.001(2)
C113 0.058(4) 0.046(3) 0.073(4) -0.008(3) 0.011(3) 0.010(3)
C114 0.094(5) 0.033(3) 0.069(4) 0.004(3) -0.005(4) -0.002(3)
C115 0.087(4) 0.033(3) 0.034(3) 0.005(2) -0.001(3) 0.004(3)
C116 0.048(3) 0.055(3) 0.061(4) 0.000(3) 0.002(3) -0.003(3)
C117 0.067(4) 0.037(3) 0.057(3) 0.002(2) 0.011(3) 0.016(3)
C118 0.033(3) 0.057(3) 0.075(4) 0.023(3) -0.003(3) 0.004(2)
C119 0.064(4) 0.043(3) 0.055(3) 0.008(2) 0.005(3) -0.011(3)
C120 0.041(3) 0.054(3) 0.063(4) 0.015(3) 0.010(2) 0.013(2)
C121 0.054(3) 0.055(3) 0.059(4) 0.016(3) -0.001(3) -0.012(3)
C122 0.048(3) 0.027(3) 0.080(4) -0.012(3) -0.004(3) 0.000(2)
C123 0.055(3) 0.058(4) 0.066(4) 0.014(3) 0.017(3) 0.028(3)
C124 0.083(5) 0.044(3) 0.076(5) 0.010(3) -0.005(4) -0.023(3)
C125 0.072(4) 0.044(3) 0.057(3) 0.006(3) 0.010(3) 0.020(3)
C126 0.050(3) 0.039(3) 0.081(4) 0.011(3) -0.014(3) -0.007(2)
C127 0.033(3) 0.069(4) 0.088(5) 0.027(4) 0.003(3) 0.004(3)
C128 0.093(5) 0.040(3) 0.052(3) 0.005(3) 0.000(3) 0.018(3)
C129 0.046(3) 0.055(3) 0.065(4) 0.000(3) 0.005(3) -0.001(3)
C130 0.096(6) 0.040(3) 0.082(5) 0.006(3) 0.004(4) -0.022(4)
C131 0.097(5) 0.058(4) 0.047(3) 0.010(3) 0.007(3) 0.019(4)
C132 0.114(6) 0.034(3) 0.068(4) 0.005(3) -0.008(4) 0.006(3)
C133 0.106(6) 0.044(3) 0.060(4) 0.008(3) -0.008(4) 0.008(4)
C134 0.034(3) 0.073(4) 0.084(5) 0.031(4) 0.000(3) -0.004(3)
C135 0.041(3) 0.032(3) 0.100(5) -0.030(3) -0.010(3) 0.002(2)
C136 0.034(3) 0.094(5) 0.107(6) 0.052(4) 0.001(3) 0.006(3)
C137 0.056(4) 0.057(4) 0.114(6) 0.026(4) -0.012(4) -0.021(3)
C138 0.038(3) 0.084(5) 0.104(6) 0.028(4) 0.003(3) -0.009(3)
C139 0.083(5) 0.051(4) 0.076(5) 0.005(3) 0.016(4) 0.029(3)
C140 0.114(7) 0.030(3) 0.091(5) -0.001(3) 0.000(5) -0.002(4)
C141 0.036(3) 0.076(5) 0.108(6) 0.035(4) -0.006(3) -0.008(3)
C142 0.106(6) 0.053(4) 0.059(4) 0.010(3) -0.001(4) -0.005(4)
C143 0.089(5) 0.039(3) 0.108(6) 0.005(4) 0.018(5) 0.021(3)
C144 0.063(4) 0.060(4) 0.097(6) 0.001(4) 0.017(4) 0.015(3)
C145 0.153(9) 0.033(3) 0.088(6) 0.015(3) -0.024(6) -0.012(4)
C146 0.078(5) 0.058(4) 0.073(4) -0.001(3) 0.013(4) 0.022(3)
C147 0.046(4) 0.091(6) 0.128(7) 0.049(5) -0.015(4) -0.024(4)
C148 0.087(5) 0.086(5) 0.081(4) 0.031(4) 0.006(4) 0.008(4)
C149 0.123(8) 0.065(5) 0.103(7) 0.034(5) 0.002(6) -0.025(5)
C150 0.085(5) 0.076(5) 0.063(4) 0.020(4) 0.009(4) -0.020(4)
C151 0.049(4) 0.057(4) 0.145(8) 0.022(5) -0.010(4) -0.017(3)
C152 0.049(4) 0.042(3) 0.139(7) 0.014(4) -0.006(4) -0.003(3)
C153 0.061(4) 0.042(4) 0.172(9) 0.029(5) -0.038(5) -0.012(3)
C154 0.096(6) 0.093(6) 0.097(6) 0.018(5) 0.012(5) -0.012(5)
C155 0.065(5) 0.069(5) 0.180(10) 0.054(6) -0.040(6) -0.036(4)
C156 0.139(9) 0.142(9) 0.065(5) 0.054(5) 0.034(5) 0.050(7)
C157 0.049(4) 0.100(5) 0.141(7) 0.045(5) -0.010(4) -0.010(3)
C158 0.059(4) 0.057(4) 0.157(7) 0.013(4) -0.019(4) -0.005(3)
C159 0.254(17) 0.125(9) 0.059(5) 0.007(5) -0.023(7) -0.040(9)
C160 0.062(4) 0.085(5) 0.159(7) 0.030(5) -0.022(4) -0.020(3)

loop_
_atom_type_symbol
_atom_type_description
_atom_type_scat_dispersion_real
_atom_type_scat_dispersion_imag
_atom_type_scat_source
C C 0.0181 0.0091 'International Tables Vol C Tables 4.2.6.8 and 6.1.1.4'
H H 0.0000 0.0000 'International Tables Vol C Tables 4.2.6.8 and 6.1.1.4'
Cd Cd 0.1185 4.6533 'International Tables Vol C Tables 4.2.6.8 and 6.1.1.4'
N N 0.0311 0.0180 'International Tables Vol C Tables 4.2.6.8 and 6.1.1.4'
O O 0.0492 0.0322 'International Tables Vol C Tables 4.2.6.8 and 6.1.1.4'

loop_
_geom_angle_atom_site_label_1
_geom_angle_atom_site_label_2
_geom_angle_atom_site_label_3
_geom_angle
_geom_angle_site_symmetry_1
_geom_angle_site_symmetry_3
_geom_angle_publ_flag
O33 Cd O40 93.38(16) . . ?
O33 Cd O51 88.1(2) . . ?
O33 Cd O52 85.3(2) . . ?
O39 Cd O33 172.04(19) . . ?
O39 Cd O40 92.99(16) . . ?
O39 Cd O51 88.7(2) . . ?
O39 Cd O52 99.6(2) . . ?
O51 Cd O40 76.9(2) . . ?
O52 Cd O40 88.5(2) . . ?
O52 Cd O51 163.5(3) . . ?
O12 Cd1 C64 27.36(13) . . ?
O24 Cd1 O12 151.63(13) . . ?
O24 Cd1 O25 100.89(14) . . ?
O24 Cd1 O36 98.82(18) . . ?
O24 Cd1 N8 99.93(15) . . ?
O24 Cd1 N9 107.67(14) . . ?
O24 Cd1 C64 126.78(14) . . ?
O25 Cd1 O12 54.32(12) . . ?
O25 Cd1 N9 147.79(14) . . ?
O25 Cd1 C64 26.96(13) . . ?
O36 Cd1 O12 79.06(17) . . ?
O36 Cd1 O25 107.58(19) . . ?
O36 Cd1 N8 150.86(16) . . ?
O36 Cd1 N9 82.75(17) . . ?
O36 Cd1 C64 93.86(18) . . ?
N8 Cd1 O12 94.36(14) . . ?
N8 Cd1 O25 90.52(15) . . ?
N8 Cd1 N9 70.40(14) . . ?
N8 Cd1 C64 92.56(14) . . ?
N9 Cd1 O12 100.16(13) . . ?
N9 Cd1 C64 125.18(13) . . ?
O6 Cd2 O13 98.69(13) . . ?
O6 Cd2 O21 85.45(13) . . ?
O6 Cd2 O28 79.67(13) . 2_565 ?
O6 Cd2 N3 165.25(14) . . ?
O6 Cd2 N15 118.91(14) . . ?
O6 Cd2 C65 91.98(13) . . ?
O13 Cd2 O28 125.70(11) . 2_565 ?
O13 Cd2 C65 26.89(13) . . ?
O21 Cd2 O13 54.39(12) . . ?
O21 Cd2 O28 71.50(12) . 2_565 ?
O21 Cd2 C65 27.50(13) . . ?
O28 Cd2 C65 98.94(13) 2_565 . ?
N3 Cd2 O13 90.97(14) . . ?
N3 Cd2 O21 91.24(14) . . ?
N3 Cd2 O28 85.64(14) . 2_565 ?
N3 Cd2 N15 70.92(15) . . ?
N3 Cd2 C65 91.67(14) . . ?
N15 Cd2 O13 94.84(15) . . ?
N15 Cd2 O21 144.94(15) . . ?
N15 Cd2 O28 133.75(15) . 2_565 ?
N15 Cd2 C65 120.37(16) . . ?
O7 Cd3 O26 54.45(11) 1_554 1_554 ?
O7 Cd3 N10 96.76(13) 1_554 . ?
O7 Cd3 C71 27.35(13) 1_554 1_554 ?
O26 Cd3 N10 141.63(14) 1_554 . ?
O26 Cd3 C71 27.11(13) 1_554 1_554 ?
O29 Cd3 O7 152.59(13) . 1_554 ?
O29 Cd3 O26 102.17(13) . 1_554 ?
O29 Cd3 O42 99.31(19) . . ?
O29 Cd3 N5 97.73(15) . . ?
O29 Cd3 N10 110.39(14) . . ?
O29 Cd3 C71 127.94(14) . 1_554 ?
O42 Cd3 O7 80.46(18) . 1_554 ?
O42 Cd3 O26 112.91(18) . 1_554 ?
O42 Cd3 N5 150.58(17) . . ?
O42 Cd3 N10 81.76(18) . . ?
O42 Cd3 C71 97.07(18) . 1_554 ?
N5 Cd3 O7 94.98(14) . 1_554 ?
N5 Cd3 O26 86.48(15) . 1_554 ?
N5 Cd3 N10 69.86(14) . . ?
N5 Cd3 C71 91.07(14) . 1_554 ?
N10 Cd3 C71 120.72(13) . 1_554 ?
O3 Cd4 O4 96.67(12) . . ?
O3 Cd4 O16 82.28(13) . . ?
O3 Cd4 O23 87.70(13) . . ?
O3 Cd4 N2 167.94(14) . . ?
O3 Cd4 N24 111.06(17) . . ?
O3 Cd4 C63 92.15(13) . . ?
O4 Cd4 C63 26.94(12) . . ?
O16 Cd4 O4 126.55(12) . . ?
O16 Cd4 O23 72.47(12) . . ?
O16 Cd4 C63 99.66(12) . . ?
O23 Cd4 O4 54.14(11) . . ?
O23 Cd4 C63 27.21(12) . . ?
N2 Cd4 O4 93.65(14) . . ?
N2 Cd4 O16 86.57(14) . . ?
N2 Cd4 O23 93.34(14) . . ?
N2 Cd4 N24 71.35(17) . . ?
N2 Cd4 C63 94.26(14) . . ?
N24 Cd4 O4 107.70(18) . . ?
N24 Cd4 O16 122.56(17) . . ?
N24 Cd4 O23 156.45(19) . . ?
N24 Cd4 C63 133.27(19) . . ?
O1 Cd5 O23 122.72(11) . . ?
O5 Cd5 O1 92.29(12) . . ?
O5 Cd5 O16 90.17(13) . . ?
O5 Cd5 O23 77.90(13) . . ?
O5 Cd5 N1 157.74(14) . . ?
O5 Cd5 N20 118.01(15) . . ?
O16 Cd5 O1 53.71(11) . . ?
O16 Cd5 O23 69.84(11) . . ?
N1 Cd5 O1 104.91(14) . . ?
N1 Cd5 O16 88.82(14) . . ?
N1 Cd5 O23 80.88(14) . . ?
N1 Cd5 N20 70.67(15) . . ?
N20 Cd5 O1 107.25(16) . . ?
N20 Cd5 O16 148.20(16) . . ?
N20 Cd5 O23 127.33(16) . . ?
O2 Cd6 O8 95.11(14) . . ?
O2 Cd6 O21 79.40(13) . 2_565 ?
O2 Cd6 O28 87.98(14) . . ?
O2 Cd6 N4 162.34(15) . . ?
O2 Cd6 N22 118.25(16) . . ?
O2 Cd6 C70 90.81(14) . . ?
O8 Cd6 O21 124.66(12) . 2_565 ?
O8 Cd6 O28 54.02(12) . . ?
O8 Cd6 C70 26.82(14) . . ?
O21 Cd6 C70 97.85(13) 2_565 . ?
O28 Cd6 O21 70.70(12) . 2_565 ?
O28 Cd6 C70 27.24(13) . . ?
N4 Cd6 O8 98.75(14) . . ?
N4 Cd6 O21 83.71(14) . 2_565 ?
N4 Cd6 O28 91.32(14) . . ?
N4 Cd6 N22 70.43(16) . . ?
N4 Cd6 C70 96.62(14) . . ?
N22 Cd6 O8 98.61(18) . . ?
N22 Cd6 O21 132.68(16) . 2_565 ?
N22 Cd6 O28 145.32(18) . . ?
N22 Cd6 C70 123.32(19) . . ?
O31 Cd7 O32 86.83(14) . . ?
O31 Cd7 O35 173.96(16) . 2_676 ?
O31 Cd7 O46 90.6(2) . . ?
O32 Cd7 O35 87.95(15) . 2_676 ?
O32 Cd7 O46 93.1(2) . . ?
O34 Cd7 O31 87.63(17) . . ?
O34 Cd7 O32 86.74(17) . . ?
O34 Cd7 O35 89.04(17) . 2_676 ?
O34 Cd7 O44 93.5(2) . . ?
O34 Cd7 O46 178.2(2) . . ?
O35 Cd7 O46 92.7(2) 2_676 . ?
O44 Cd7 O31 90.80(16) . . ?
O44 Cd7 O32 177.61(16) . . ?
O44 Cd7 O35 94.44(17) . 2_676 ?
O44 Cd7 O46 86.6(3) . . ?
O14 Cd8 O15 117.98(13) 2_566 . ?
O14 Cd8 O27 54.62(12) 2_566 2_566 ?
O14 Cd8 O41 98.71(16) 2_566 . ?
O14 Cd8 N19 88.36(15) 2_566 . ?
O14 Cd8 C80 27.03(13) 2_566 2_566 ?
O15 Cd8 C80 98.13(13) . 2_566 ?
O17 Cd8 O14 163.35(15) . 2_566 ?
O17 Cd8 O15 53.08(12) . . ?
O17 Cd8 O27 108.76(14) . 2_566 ?
O17 Cd8 O41 74.64(17) . . ?
O17 Cd8 N17 98.49(16) . . ?
O17 Cd8 N19 105.72(16) . . ?
O17 Cd8 C80 136.39(16) . 2_566 ?
O27 Cd8 O15 78.66(13) 2_566 . ?
O27 Cd8 O41 78.31(18) 2_566 . ?
O27 Cd8 C80 27.65(13) 2_566 2_566 ?
O41 Cd8 O15 110.06(17) . . ?
O41 Cd8 C80 89.72(17) . 2_566 ?
N17 Cd8 O14 94.63(15) . 2_566 ?
N17 Cd8 O15 86.62(15) . . ?
N17 Cd8 O27 130.63(15) . 2_566 ?
N17 Cd8 O41 150.00(19) . . ?
N17 Cd8 N19 70.03(17) . . ?
N17 Cd8 C80 113.12(15) . 2_566 ?
N19 Cd8 O15 146.55(15) . . ?
N19 Cd8 O27 134.74(15) . 2_566 ?
N19 Cd8 O41 83.6(2) . . ?
N19 Cd8 C80 112.74(15) . 2_566 ?
O14 Cd8A O15 132.6(8) 2_566 . ?
O14 Cd8A O17 153.0(15) 2_566 . ?
O14 Cd8A O27 56.1(2) 2_566 2_566 ?
O14 Cd8A N19 83.2(5) 2_566 . ?
O14 Cd8A C72 151.9(3) 2_566 . ?
O14 Cd8A C80 28.05(16) 2_566 2_566 ?
O15 Cd8A O17 54.81(19) . . ?
O15 Cd8A O27 85.1(3) . 2_566 ?
O15 Cd8A N19 144.3(5) . . ?
O15 Cd8A C72 27.18(15) . . ?
O15 Cd8A C80 107.6(5) . 2_566 ?
O17 Cd8A N19 93.7(8) . . ?
O17 Cd8A C72 27.63(15) . . ?
O17 Cd8A C80 133.5(8) . 2_566 ?
O27 Cd8A O17 105.9(7) 2_566 . ?
O27 Cd8A N19 123.4(11) 2_566 . ?
O27 Cd8A C72 96.0(3) 2_566 . ?
O27 Cd8A C80 28.66(16) 2_566 2_566 ?
N17 Cd8A O14 102.9(6) . 2_566 ?
N17 Cd8A O15 99.0(10) . . ?
N17 Cd8A O17 100.6(3) . . ?
N17 Cd8A O27 149.9(13) . 2_566 ?
N17 Cd8A N19 67.9(3) . . ?
N17 Cd8A C72 101.0(6) . . ?
N17 Cd8A C80 125.6(9) . 2_566 ?
N19 Cd8A C72 119.8(7) . . ?
C80 Cd8A N19 106.8(6) 2_566 . ?
C80 Cd8A C72 123.8(3) 2_566 . ?
O9 Cd9 O18 54.29(12) 2_565 2_565 ?
O9 Cd9 O19 130.68(15) 2_565 . ?
O9 Cd9 N23 83.72(14) 2_565 . ?
O9 Cd9 C60 141.15(14) 2_565 . ?
O9 Cd9 C79 27.09(13) 2_565 2_565 ?
O11 Cd9 O9 135.10(15) . 2_565 ?
O11 Cd9 O18 84.77(13) . 2_565 ?
O11 Cd9 O19 54.71(13) . . ?
O11 Cd9 N23 139.12(17) . . ?
O11 Cd9 C60 27.26(13) . . ?
O11 Cd9 C79 109.28(14) . 2_565 ?
O18 Cd9 C60 87.50(12) 2_565 . ?
O18 Cd9 C79 27.59(12) 2_565 2_565 ?
O19 Cd9 O18 88.72(14) . 2_565 ?
O19 Cd9 C60 27.49(13) . . ?
O19 Cd9 C79 112.97(15) . 2_565 ?
N18 Cd9 O9 114.41(17) . 2_565 ?
N18 Cd9 O11 96.61(17) . . ?
N18 Cd9 O18 157.73(19) . 2_565 ?
N18 Cd9 O19 110.28(17) . . ?
N18 Cd9 N23 70.58(19) . . ?
N18 Cd9 C60 103.90(16) . . ?
N18 Cd9 C79 136.72(18) . 2_565 ?
N23 Cd9 O18 121.73(16) . 2_565 ?
N23 Cd9 O19 92.42(17) . . ?
N23 Cd9 C60 116.22(17) . . ?
N23 Cd9 C79 105.71(15) . 2_565 ?
C60 Cd9 C79 115.09(14) . 2_565 ?
O9 Cd11 O11 123.2(11) 2_565 . ?
O9 Cd11 O18 54.21(17) 2_565 2_565 ?
O9 Cd11 N18 102.3(10) 2_565 . ?
O9 Cd11 C60 142.3(5) 2_565 . ?
O9 Cd11 C79 26.84(14) 2_565 2_565 ?
O11 Cd11 O18 81.7(5) . 2_565 ?
O11 Cd11 N18 84.6(11) . . ?
O11 Cd11 C60 28.02(17) . . ?
O11 Cd11 C79 103.1(7) . 2_565 ?
O18 Cd11 N18 135.8(16) 2_565 . ?
O18 Cd11 C60 89.5(2) 2_565 . ?
O18 Cd11 C79 27.36(14) 2_565 2_565 ?
O19 Cd11 O9 147.4(11) . 2_565 ?
O19 Cd11 O11 56.0(3) . . ?
O19 Cd11 O18 96.7(5) . 2_565 ?
O19 Cd11 N18 109.8(6) . . ?
O19 Cd11 C60 28.03(19) . . ?
O19 Cd11 C79 122.9(7) . 2_565 ?
N18 Cd11 C60 97.5(9) . . ?
N18 Cd11 C79 121.1(11) . 2_565 ?
N23 Cd11 O9 88.2(4) . 2_565 ?
N23 Cd11 O11 143.2(6) . . ?
N23 Cd11 O18 135.1(10) . 2_565 ?
N23 Cd11 O19 108.6(11) . . ?
N23 Cd11 N18 68.9(4) . . ?
N23 Cd11 C60 129.0(6) . . ?
N23 Cd11 C79 112.2(6) . 2_565 ?
C60 Cd11 C79 116.3(3) . 2_565 ?
O43 Cd12 O49 160.7(3) . . ?
O43 Cd12 O51 92.5(3) . . ?
O43 Cd12 O53 86.0(3) . . ?
O47 Cd12 O43 86.4(6) . . ?
O47 Cd12 O49 99.7(6) . . ?
O47 Cd12 O51 81.2(8) . . ?
O47 Cd12 O53 142.7(9) . . ?
O49 Cd12 O51 106.5(3) . . ?
O49 Cd12 O53 78.1(3) . . ?
O53 Cd12 O51 135.5(3) . . ?
O33 CdA O39 136.7(2) . . ?
O33 CdA O43 163.2(2) . . ?
O33 CdA O51 84.7(2) . . ?
O39 CdA O43 54.49(17) . . ?
O51 CdA O39 82.5(2) . . ?
O51 CdA O43 85.2(2) . . ?
O53 CdA O33 100.0(3) . . ?
O53 CdA O39 107.4(3) . . ?
O53 CdA O43 84.7(3) . . ?
O53 CdA O51 157.5(3) . . ?
C52 O1 Cd5 92.3(3) . . ?
C55 O2 Cd6 112.2(3) . . ?
C20 O3 Cd4 112.1(3) . . ?
C63 O4 Cd4 90.1(3) . . ?
C31 O5 Cd5 108.1(3) . . ?
C39 O6 Cd2 109.8(3) . . ?
C71 O7 Cd3 92.8(3) . 1_556 ?
C70 O8 Cd6 92.5(3) . . ?
Cd9 O9 Cd11 13.3(10) 2_565 2_565 ?
C79 O9 Cd9 96.4(3) . 2_565 ?
C79 O9 Cd11 95.6(3) . 2_565 ?
C60 O11 Cd9 96.3(3) . . ?
C60 O11 Cd11 84.6(8) . . ?
C64 O12 Cd1 91.1(3) . . ?
C65 O13 Cd2 89.8(3) . . ?
C80 O14 Cd8 92.7(3) . 2_566 ?
C80 O14 Cd8A 90.9(3) . 2_566 ?
C72 O15 Cd8 85.4(3) . . ?
C72 O15 Cd8A 93.8(7) . . ?
Cd4 O16 Cd5 109.68(13) . . ?
C52 O16 Cd4 151.2(3) . . ?
C52 O16 Cd5 92.6(3) . . ?
C72 O17 Cd8 99.1(3) . . ?
C72 O17 Cd8A 89.1(7) . . ?
C79 O18 Cd9 85.6(3) . 2_565 ?
C79 O18 Cd11 88.3(3) . 2_565 ?
C60 O19 Cd9 86.5(3) . . ?
C60 O19 Cd11 97.1(10) . . ?
Cd2 O21 Cd6 109.84(13) . 2_565 ?
C65 O21 Cd2 92.7(3) . . ?
C65 O21 Cd6 156.9(3) . 2_565 ?
Cd4 O23 Cd5 107.79(13) . . ?
C63 O23 Cd4 93.8(3) . . ?
C63 O23 Cd5 157.7(3) . . ?
C98 O24 Cd1 115.9(3) . . ?
C64 O25 Cd1 93.7(3) . . ?
C71 O26 Cd3 91.9(3) . 1_556 ?
C80 O27 Cd8 90.5(3) . 2_566 ?
C80 O27 Cd8A 88.4(4) . 2_566 ?
Cd6 O28 Cd2 107.93(13) . 2_565 ?
C70 O28 Cd2 160.0(3) . 2_565 ?
C70 O28 Cd6 91.1(3) . . ?
C112 O29 Cd3 109.2(3) . . ?
C99 O31 Cd7 124.7(3) . . ?
Cd7 O32 H32A 109.3 . . ?
Cd7 O32 H32B 109.2 . . ?
H32A O32 H32B 104.5 . . ?
C135 O33 Cd 126.3(4) . . ?
C135 O33 CdA 100.3(4) . . ?
C148 O34 Cd7 131.5(6) . . ?
C103 O35 Cd7 119.4(3) . 2_676 ?
Cd1 O36 H36A 109.4 . . ?
Cd1 O36 H36B 114.6 . . ?
H36A O36 H36B 113.3 . . ?
C122 O39 Cd 115.5(4) . . ?
C122 O39 CdA 91.1(4) . . ?
C98 O40 Cd 147.5(4) . . ?
H41A O41 H41B 104.5 . . ?
Cd3 O42 H42A 109.3 . . ?
Cd3 O42 H42B 109.2 . . ?
H42A O42 H42B 104.5 . . ?
C122 O43 Cd12 118.8(4) . . ?
C122 O43 CdA 89.3(4) . . ?
Cd7 O44 H44A 109.4 . . ?
Cd7 O44 H44B 109.2 . . ?
H44A O44 H44B 104.5 . . ?
Cd7 O46 H46A 109.2 . . ?
Cd7 O46 H46B 109.1 . . ?
H46A O46 H46B 104.5 . . ?
Cd12 O47 H47A 127.7 . . ?
Cd12 O47 H47B 127.8 . . ?
H47A O47 H47B 104.5 . . ?
C135 O49 Cd12 108.7(4) . . ?
Cd O51 H51A 109.3 . . ?
Cd O51 H51B 109.1 . . ?
H51A O51 H51B 104.5 . . ?
Cd O52 H52A 127.7 . . ?
Cd O52 H52B 127.8 . . ?
H52A O52 H52B 104.5 . . ?
Cd12 O53 H53A 109.3 . . ?
Cd12 O53 H53B 109.1 . . ?
H53A O53 H53B 110.2 . . ?
N11 N1 Cd5 136.2(3) . . ?
C76 N1 Cd5 118.1(3) . . ?
C76 N1 N11 105.7(4) . . ?
N13 N2 Cd4 137.2(3) . . ?
C87 N2 Cd4 117.0(3) . . ?
C87 N2 N13 105.7(4) . . ?
N14 N3 Cd2 136.0(3) . . ?
C81 N3 Cd2 117.9(3) . . ?
C81 N3 N14 106.1(4) . . ?
N12 N4 Cd6 135.0(3) . . ?
C82 N4 Cd6 119.0(3) . . ?
C82 N4 N12 106.0(4) . . ?
N7 N5 Cd3 136.8(3) . . ?
C85 N5 Cd3 117.6(3) . . ?
C85 N5 N7 105.0(4) . . ?
N8 N6 H6 124.0 . . ?
C129 N6 H6 124.0 . . ?
C129 N6 N8 111.9(4) . . ?
N5 N7 H7 124.2 . . ?
C116 N7 N5 111.6(4) . . ?
C116 N7 H7 124.2 . . ?
N6 N8 Cd1 136.4(3) . . ?
C95 N8 Cd1 117.4(3) . . ?
C95 N8 N6 104.8(4) . . ?
C97 N9 Cd1 116.1(3) . . ?
C119 N9 Cd1 125.6(4) . . ?
C119 N9 C97 118.3(5) . . ?
C78 N10 Cd3 116.4(3) . . ?
C78 N10 C121 118.4(5) . . ?
C121 N10 Cd3 125.1(4) . . ?
N1 N11 H11 124.3 . . ?
C111 N11 N1 111.4(4) . . ?
C111 N11 H11 124.3 . . ?
N4 N12 H12 124.6 . . ?
C110 N12 N4 110.9(4) . . ?
C110 N12 H12 124.6 . . ?
N2 N13 H13A 124.1 . . ?
C125 N13 N2 111.9(5) . . ?
C125 N13 H13A 124.1 . . ?
N3 N14 H14A 124.3 . . ?
C117 N14 N3 111.4(5) . . ?
C117 N14 H14A 124.3 . . ?
C94 N15 Cd2 116.7(3) . . ?
C126 N15 Cd2 124.6(4) . . ?
C126 N15 C94 118.7(5) . . ?
N17 N16 H16 123.6 . . ?
N17 N16 C144 112.9(5) . . ?
C144 N16 H16 123.6 . . ?
N16 N17 Cd8 136.1(3) . . ?
N16 N17 Cd8A 125.7(9) . . ?
N16 N17 C109 105.2(5) . . ?
C109 N17 Cd8 118.4(4) . . ?
C109 N17 Cd8A 127.9(8) . . ?
N21 N18 Cd9 132.7(4) . . ?
N21 N18 Cd11 142.0(7) . . ?
C102 N18 Cd9 119.0(4) . . ?
C102 N18 Cd11 110.9(8) . . ?
C102 N18 N21 106.8(5) . . ?
C115 N19 Cd8 116.4(4) . . ?
C115 N19 Cd8A 108.2(7) . . ?
C150 N19 Cd8 124.6(5) . . ?
C150 N19 Cd8A 132.5(8) . . ?
C150 N19 C115 119.0(6) . . ?
C89 N20 Cd5 117.1(3) . . ?
C152 N20 Cd5 124.5(4) . . ?
C152 N20 C89 118.3(5) . . ?
N18 N21 H21 124.3 . . ?
N18 N21 C146 111.3(6) . . ?
C146 N21 H21 124.3 . . ?
C108 N22 Cd6 116.3(4) . . ?
C153 N22 Cd6 124.7(5) . . ?
C153 N22 C108 119.0(6) . . ?
C100 N23 Cd9 114.4(4) . . ?
C100 N23 Cd11 125.4(11) . . ?
C131 N23 Cd9 127.0(4) . . ?
C131 N23 Cd11 116.2(11) . . ?
C131 N23 C100 118.4(5) . . ?
C101 N24 Cd4 117.0(4) . . ?
C158 N24 Cd4 123.4(5) . . ?
C158 N24 C101 119.3(6) . . ?
C148 N25 C154 117.2(7) . . ?
C148 N25 C156 125.7(8) . . ?
C156 N25 C154 117.1(8) . . ?
C11 C1 H1 119.4 . . ?
C11 C1 C42 121.2(4) . . ?
C42 C1 H1 119.4 . . ?
C9 C2 H2 119.4 . . ?
C16 C2 H2 119.4 . . ?
C16 C2 C9 121.2(4) . . ?
C4 C3 H3 119.6 . . ?
C27 C3 H3 119.6 . . ?
C27 C3 C4 120.8(4) . . ?
C3 C4 C23 119.1(4) . . ?
C3 C4 C79 121.7(4) . . ?
C23 C4 C79 119.0(4) . . ?
C15 C5 H5 119.3 . . ?
C15 C5 C43 121.3(4) . . ?
C43 C5 H5 119.3 . . ?
C30 C6 C9 123.8(4) . . ?
C40 C6 C9 118.6(4) . . ?
C40 C6 C30 117.6(4) . . ?
C10 C7 C8 121.1(3) . . ?
C25 C7 C8 119.7(3) . . ?
C25 C7 C10 118.8(4) . . ?
C17 C8 C7 118.6(3) . . ?
C17 C8 C27 117.7(3) . . ?
C27 C8 C7 123.6(3) . . ?
C2 C9 C6 121.5(3) . . ?
C36 C9 C2 118.6(4) . . ?
C36 C9 C6 119.5(4) . . ?
C7 C10 H10 119.3 . . ?
C7 C10 C18 121.3(4) . . ?
C18 C10 H10 119.3 . . ?
C1 C11 C29 121.0(4) . . ?
C13 C11 C1 119.1(4) . . ?
C13 C11 C29 119.8(4) . . ?
C14 C12 C25 120.1(4) . . ?
C14 C12 C72 119.9(4) . . ?
C25 C12 C72 120.0(4) . . ?
C11 C13 H13 119.7 . . ?
C48 C13 C11 120.6(4) . . ?
C48 C13 H13 119.7 . . ?
C12 C14 H14 119.7 . . ?
C12 C14 C18 120.7(4) . . ?
C18 C14 H14 119.7 . . ?
C5 C15 C54 121.5(4) . . ?
C19 C15 C5 119.2(4) . . ?
C19 C15 C54 119.2(4) . . ?
C2 C16 C47 122.4(4) . . ?
C28 C16 C2 118.7(4) . . ?
C28 C16 C47 118.7(4) . . ?
C8 C17 H17 119.2 . . ?
C23 C17 C8 121.6(4) . . ?
C23 C17 H17 119.2 . . ?
C10 C18 C44 122.5(4) . . ?
C14 C18 C10 118.5(4) . . ?
C14 C18 C44 119.0(4) . . ?
C15 C19 H19 119.6 . . ?
C15 C19 C34 120.7(4) . . ?
C34 C19 H19 119.6 . . ?
O3 C20 C30 114.3(4) . . ?
O20 C20 O3 124.6(4) . . ?
O20 C20 C30 121.0(4) . . ?
C26 C21 C53 119.1(4) . . ?
C26 C21 C80 121.4(4) . . ?
C53 C21 C80 119.4(4) . . ?
C41 C22 C112 120.7(4) . . ?
C56 C22 C41 118.8(4) . . ?
C56 C22 C112 120.5(4) . . ?
C4 C23 H23 120.1 . . ?
C17 C23 C4 119.9(4) . . ?
C17 C23 H23 120.1 . . ?
C33 C24 C52 116.8(4) . . ?
C33 C24 C57 120.1(4) . . ?
C57 C24 C52 122.9(4) . . ?
C7 C25 H25 119.7 . . ?
C12 C25 C7 120.6(4) . . ?
C12 C25 H25 119.7 . . ?
C21 C26 H26 119.5 . . ?
C30 C26 C21 121.0(4) . . ?
C30 C26 H26 119.5 . . ?
C3 C27 C8 120.6(4) . . ?
C3 C27 C39 117.0(4) . . ?
C8 C27 C39 122.4(3) . . ?
C16 C28 H28 119.8 . . ?
C35 C28 C16 120.4(4) . . ?
C35 C28 H28 119.8 . . ?
C46 C29 C11 123.4(4) . . ?
C46 C29 C61 117.9(4) . . ?
C61 C29 C11 118.7(4) . . ?
C6 C30 C20 122.2(4) . . ?
C26 C30 C6 120.5(4) . . ?
C26 C30 C20 117.3(4) . . ?
O5 C31 C46 114.8(4) . . ?
O22 C31 O5 123.4(5) . . ?
O22 C31 C46 121.7(4) . . ?
C49 C32 C67 119.0(4) . . ?
C49 C32 C98 120.7(4) . . ?
C67 C32 C98 120.3(4) . . ?
C24 C33 H33 119.2 . . ?
C59 C33 C24 121.5(4) . . ?
C59 C33 H33 119.2 . . ?
C19 C34 C37 119.7(4) . . ?
C19 C34 C64 120.2(4) . . ?
C37 C34 C64 120.1(4) . . ?
C28 C35 C60 120.1(4) . . ?
C36 C35 C28 120.3(4) . . ?
C36 C35 C60 119.5(4) . . ?
C9 C36 H36 119.7 . . ?
C35 C36 C9 120.6(4) . . ?
C35 C36 H36 119.7 . . ?
C34 C37 H37 119.5 . . ?
C34 C37 C43 121.0(4) . . ?
C43 C37 H37 119.5 . . ?
C62 C38 C68 120.2(4) . . ?
C62 C38 C70 117.2(4) . . ?
C68 C38 C70 122.5(4) . . ?
O6 C39 C27 115.3(4) . . ?
O10 C39 O6 124.5(4) . . ?
O10 C39 C27 120.1(4) . . ?
C6 C40 H40 119.1 . . ?
C53 C40 C6 121.8(4) . . ?
C53 C40 H40 119.1 . . ?
C22 C41 H41 119.9 . . ?
C22 C41 C69 120.3(4) . . ?
C69 C41 H41 119.9 . . ?
C1 C42 C57 121.6(4) . . ?
C50 C42 C1 118.5(4) . . ?
C50 C42 C57 119.7(4) . . ?
C5 C43 C37 118.1(4) . . ?
C5 C43 C68 123.3(4) . . ?
C37 C43 C68 118.6(4) . . ?
C45 C44 C18 123.6(4) . . ?
C45 C44 C92 117.1(4) . . ?
C92 C44 C18 119.3(4) . . ?
C44 C45 C65 123.0(4) . . ?
C73 C45 C44 120.4(4) . . ?
C73 C45 C65 116.6(4) . . ?
C29 C46 C31 121.3(4) . . ?
C67 C46 C29 120.9(4) . . ?
C67 C46 C31 117.8(4) . . ?
C51 C47 C16 123.0(4) . . ?
C91 C47 C16 119.8(4) . . ?
C91 C47 C51 117.2(4) . . ?
C13 C48 C50 119.9(4) . . ?
C13 C48 C71 120.3(4) . . ?
C50 C48 C71 119.8(4) . . ?
C32 C49 H49 119.6 . . ?
C61 C49 C32 120.7(4) . . ?
C61 C49 H49 119.6 . . ?
C42 C50 H50 119.7 . . ?
C48 C50 C42 120.7(4) . . ?
C48 C50 H50 119.7 . . ?
C47 C51 C63 123.4(4) . . ?
C66 C51 C47 120.8(4) . . ?
C66 C51 C63 115.8(4) . . ?
O1 C52 O16 120.6(4) . . ?
O1 C52 C24 121.3(4) . . ?
O16 C52 C24 118.0(4) . . ?
C21 C53 H53 120.1 . . ?
C40 C53 C21 119.8(4) . . ?
C40 C53 H53 120.1 . . ?
C58 C54 C15 123.2(4) . . ?
C69 C54 C15 118.9(4) . . ?
C69 C54 C58 117.9(4) . . ?
O2 C55 C58 115.6(4) . . ?
O30 C55 O2 124.0(5) . . ?
O30 C55 C58 120.4(4) . . ?
C22 C56 H56 119.3 . . ?
C22 C56 C58 121.4(4) . . ?
C58 C56 H56 119.3 . . ?
C24 C57 C42 123.7(4) . . ?
C83 C57 C24 117.6(4) . . ?
C83 C57 C42 118.6(4) . . ?
C54 C58 C55 121.9(4) . . ?
C56 C58 C54 120.3(4) . . ?
C56 C58 C55 117.8(4) . . ?
C33 C59 C84 118.0(4) . . ?
C33 C59 C99 122.1(4) . . ?
C84 C59 C99 119.8(4) . . ?
O11 C60 Cd9 56.4(2) . . ?
O11 C60 Cd11 67.4(9) . . ?
O11 C60 O19 122.2(4) . . ?
O11 C60 C35 118.1(4) . . ?
O19 C60 Cd9 66.0(2) . . ?
O19 C60 Cd11 54.8(9) . . ?
O19 C60 C35 119.7(4) . . ?
C35 C60 Cd9 172.7(3) . . ?
C35 C60 Cd11 174.2(8) . . ?
C29 C61 H61 119.6 . . ?
C49 C61 C29 120.9(4) . . ?
C49 C61 H61 119.6 . . ?
C38 C62 H62 119.2 . . ?
C75 C62 C38 121.7(4) . . ?
C75 C62 H62 119.2 . . ?
O4 C63 Cd4 62.9(2) . . ?
O4 C63 O23 121.9(4) . . ?
O4 C63 C51 120.9(4) . . ?
O23 C63 Cd4 59.0(2) . . ?
O23 C63 C51 117.1(4) . . ?
C51 C63 Cd4 175.9(3) . . ?
O12 C64 Cd1 61.5(2) . . ?
O12 C64 C34 118.2(4) . . ?
O25 C64 Cd1 59.3(2) . . ?
O25 C64 O12 120.8(4) . . ?
O25 C64 C34 120.9(4) . . ?
C34 C64 Cd1 179.4(3) . . ?
O13 C65 Cd2 63.3(2) . . ?
O13 C65 O21 123.1(4) . . ?
O13 C65 C45 120.2(4) . . ?
O21 C65 Cd2 59.8(2) . . ?
O21 C65 C45 116.7(4) . . ?
C45 C65 Cd2 176.5(3) . . ?
C51 C66 H66 119.6 . . ?
C86 C66 C51 120.9(4) . . ?
C86 C66 H66 119.6 . . ?
C32 C67 H67 119.7 . . ?
C46 C67 C32 120.5(4) . . ?
C46 C67 H67 119.7 . . ?
C38 C68 C43 124.3(4) . . ?
C74 C68 C38 117.4(4) . . ?
C74 C68 C43 118.4(4) . . ?
C41 C69 C54 121.3(4) . . ?
C41 C69 H69 119.4 . . ?
C54 C69 H69 119.4 . . ?
O8 C70 Cd6 60.7(3) . . ?
O8 C70 O28 122.2(4) . . ?
O8 C70 C38 120.0(4) . . ?
O28 C70 Cd6 61.6(2) . . ?
O28 C70 C38 117.8(4) . . ?
C38 C70 Cd6 178.2(4) . . ?
O7 C71 Cd3 59.8(2) . 1_556 ?
O7 C71 C48 118.7(4) . . ?
O26 C71 Cd3 61.0(2) . 1_556 ?
O26 C71 O7 120.8(4) . . ?
O26 C71 C48 120.5(4) . . ?
C48 C71 Cd3 178.5(3) . 1_556 ?
O15 C72 Cd8A 59.0(7) . . ?
O15 C72 O17 122.3(4) . . ?
O15 C72 C12 120.2(4) . . ?
O17 C72 Cd8A 63.3(7) . . ?
O17 C72 C12 117.5(4) . . ?
C12 C72 Cd8A 178.3(7) . . ?
C45 C73 H73 119.2 . . ?
C88 C73 C45 121.6(5) . . ?
C88 C73 H73 119.2 . . ?
C68 C74 H74 119.1 . . ?
C77 C74 C68 121.9(4) . . ?
C77 C74 H74 119.1 . . ?
C62 C75 C103 122.1(4) . . ?
C77 C75 C62 117.8(4) . . ?
C77 C75 C103 120.1(4) . . ?
N1 C76 C89 118.4(4) . . ?
N1 C76 C105 110.8(5) . . ?
C105 C76 C89 130.8(5) . . ?
C74 C77 C75 120.9(4) . . ?
C74 C77 H77 119.6 . . ?
C75 C77 H77 119.6 . . ?
N10 C78 C85 116.6(4) . . ?
N10 C78 C96 122.0(5) . . ?
C96 C78 C85 121.4(5) . . ?
Cd9 C79 Cd11 11.2(8) 2_565 2_565 ?
O9 C79 Cd9 56.5(2) . 2_565 ?
O9 C79 Cd11 57.6(3) . 2_565 ?
O9 C79 O18 121.9(4) . . ?
O9 C79 C4 119.0(4) . . ?
O18 C79 Cd9 66.8(2) . 2_565 ?
O18 C79 Cd11 64.4(3) . 2_565 ?
O18 C79 C4 119.0(4) . . ?
C4 C79 Cd9 164.0(3) . 2_565 ?
C4 C79 Cd11 174.7(8) . 2_565 ?
O14 C80 Cd8 60.3(2) . 2_566 ?
O14 C80 Cd8A 61.1(3) . 2_566 ?
O14 C80 O27 121.9(4) . . ?
O14 C80 C21 119.9(4) . . ?
O27 C80 Cd8 61.8(2) . 2_566 ?
O27 C80 Cd8A 62.9(4) . 2_566 ?
O27 C80 C21 118.1(4) . . ?
C21 C80 Cd8 173.6(3) . 2_566 ?
C21 C80 Cd8A 163.7(8) . 2_566 ?
N3 C81 C94 118.3(4) . . ?
N3 C81 C104 110.4(5) . . ?
C104 C81 C94 131.1(5) . . ?
N4 C82 C108 117.9(4) . . ?
N4 C82 C120 110.7(5) . . ?
C120 C82 C108 131.4(5) . . ?
C57 C83 H83 119.1 . . ?
C84 C83 C57 121.9(4) . . ?
C84 C83 H83 119.1 . . ?
C59 C84 H84 119.6 . . ?
C83 C84 C59 120.7(4) . . ?
C83 C84 H84 119.6 . . ?
N5 C85 C78 118.7(4) . . ?
N5 C85 C107 110.8(4) . . ?
C107 C85 C78 130.5(4) . . ?
C66 C86 C90 118.6(4) . . ?
C66 C86 C122 120.3(5) . . ?
C90 C86 C122 121.1(5) . . ?
N2 C87 C101 118.3(5) . . ?
N2 C87 C123 110.1(5) . . ?
C123 C87 C101 131.6(5) . . ?
C73 C88 C93 118.1(4) . . ?
C73 C88 C135 120.6(5) . . ?
C93 C88 C135 121.3(5) . . ?
N20 C89 C76 115.6(4) . . ?
N20 C89 C118 122.0(5) . . ?
C118 C89 C76 122.5(5) . . ?
C86 C90 H90 119.8 . . ?
C91 C90 C86 120.4(5) . . ?
C91 C90 H90 119.8 . . ?
C47 C91 H91 119.0 . . ?
C90 C91 C47 122.0(5) . . ?
C90 C91 H91 119.0 . . ?
C44 C92 H92 118.9 . . ?
C93 C92 C44 122.1(5) . . ?
C93 C92 H92 118.9 . . ?
C88 C93 H93 119.7 . . ?
C92 C93 C88 120.6(4) . . ?
C92 C93 H93 119.7 . . ?
N15 C94 C81 115.9(4) . . ?
N15 C94 C127 122.2(5) . . ?
C127 C94 C81 121.8(5) . . ?
N8 C95 C97 118.3(4) . . ?
N8 C95 C113 110.7(5) . . ?
C113 C95 C97 130.9(5) . . ?
C78 C96 H96 120.7 . . ?
C114 C96 C78 118.6(6) . . ?
C114 C96 H96 120.7 . . ?
N9 C97 C95 116.7(4) . . ?
N9 C97 C106 121.1(5) . . ?
C106 C97 C95 122.2(5) . . ?
O24 C98 C32 115.8(4) . . ?
O40 C98 O24 124.4(4) . . ?
O40 C98 C32 119.8(4) . . ?
O31 C99 C59 116.9(4) . . ?
O38 C99 O31 126.1(5) . . ?
O38 C99 C59 117.0(4) . . ?
N23 C100 C102 115.7(5) . . ?
N23 C100 C128 121.7(6) . . ?
C128 C100 C102 122.5(6) . . ?
N24 C101 C87 116.3(5) . . ?
N24 C101 C136 120.7(6) . . ?
C136 C101 C87 123.0(6) . . ?
N18 C102 C100 118.7(5) . . ?
N18 C102 C139 109.0(6) . . ?
C139 C102 C100 132.2(5) . . ?
O35 C103 O37 124.4(5) . . ?
O35 C103 C75 119.1(5) . . ?
O37 C103 C75 116.5(5) . . ?
C81 C104 H104 127.6 . . ?
C117 C104 C81 104.7(5) . . ?
C117 C104 H104 127.6 . . ?
C76 C105 H105 128.1 . . ?
C111 C105 C76 103.8(5) . . ?
C111 C105 H105 128.1 . . ?
C97 C106 H106 120.3 . . ?
C140 C106 C97 119.5(7) . . ?
C140 C106 H106 120.3 . . ?
C85 C107 H107 127.5 . . ?
C116 C107 C85 105.0(5) . . ?
C116 C107 H107 127.5 . . ?
N22 C108 C82 116.1(5) . . ?
N22 C108 C134 122.1(6) . . ?
C134 C108 C82 121.8(5) . . ?
N17 C109 C115 118.0(5) . . ?
N17 C109 C143 110.2(5) . . ?
C143 C109 C115 131.8(5) . . ?
N12 C110 H110 126.0 . . ?
N12 C110 C120 108.0(5) . . ?
C120 C110 H110 126.0 . . ?
N11 C111 C105 108.2(5) . . ?
N11 C111 H111 125.9 . . ?
C105 C111 H111 125.9 . . ?
O29 C112 C22 116.7(5) . . ?
O45 C112 O29 123.7(5) . . ?
O45 C112 C22 119.6(5) . . ?
C95 C113 H113 127.4 . . ?
C129 C113 C95 105.3(5) . . ?
C129 C113 H113 127.4 . . ?
C96 C114 H114 120.0 . . ?
C124 C114 C96 120.1(6) . . ?
C124 C114 H114 120.0 . . ?
N19 C115 C109 116.9(5) . . ?
N19 C115 C132 120.8(7) . . ?
C132 C115 C109 122.3(7) . . ?
N7 C116 C107 107.6(5) . . ?
N7 C116 H116 126.2 . . ?
C107 C116 H116 126.2 . . ?
N14 C117 C104 107.3(5) . . ?
N14 C117 H117 126.3 . . ?
C104 C117 H117 126.3 . . ?
C89 C118 H118 120.5 . . ?
C141 C118 C89 118.9(6) . . ?
C141 C118 H118 120.5 . . ?
N9 C119 H119 118.5 . . ?
N9 C119 C130 123.1(7) . . ?
C130 C119 H119 118.5 . . ?
C82 C120 H120 127.8 . . ?
C110 C120 C82 104.5(5) . . ?
C110 C120 H120 127.8 . . ?
N10 C121 H121 119.0 . . ?
N10 C121 C124 121.9(6) . . ?
C124 C121 H121 119.0 . . ?
O39 C122 C86 116.6(5) . . ?
O43 C122 O39 124.9(5) . . ?
O43 C122 C86 118.4(6) . . ?
C87 C123 H123 127.6 . . ?
C125 C123 C87 104.9(5) . . ?
C125 C123 H123 127.6 . . ?
C114 C124 C121 119.0(6) . . ?
C114 C124 H124 120.5 . . ?
C121 C124 H124 120.5 . . ?
N13 C125 C123 107.5(5) . . ?
N13 C125 H125 126.2 . . ?
C123 C125 H125 126.2 . . ?
N15 C126 H126 118.6 . . ?
N15 C126 C137 122.7(6) . . ?
C137 C126 H126 118.6 . . ?
C94 C127 H127 121.2 . . ?
C138 C127 C94 117.7(6) . . ?
C138 C127 H127 121.2 . . ?
C100 C128 H128 120.8 . . ?
C133 C128 C100 118.3(7) . . ?
C133 C128 H128 120.8 . . ?
N6 C129 C113 107.3(5) . . ?
N6 C129 H129 126.4 . . ?
C113 C129 H129 126.4 . . ?
C119 C130 H130 120.8 . . ?
C140 C130 C119 118.3(6) . . ?
C140 C130 H130 120.8 . . ?
N23 C131 H131 118.6 . . ?
N23 C131 C142 122.8(7) . . ?
C142 C131 H131 118.6 . . ?
C115 C132 H132 120.5 . . ?
C115 C132 C145 119.0(8) . . ?
C145 C132 H132 120.5 . . ?
C128 C133 H133 120.0 . . ?
C142 C133 C128 119.9(7) . . ?
C142 C133 H133 120.0 . . ?
C108 C134 H134 121.2 . . ?
C147 C134 C108 117.6(7) . . ?
C147 C134 H134 121.2 . . ?
O33 C135 O49 123.8(5) . . ?
O33 C135 C88 118.9(6) . . ?
O49 C135 C88 117.1(6) . . ?
C101 C136 H136 120.4 . . ?
C157 C136 C101 119.1(7) . . ?
C157 C136 H136 120.4 . . ?
C126 C137 H137 120.8 . . ?
C138 C137 C126 118.3(6) . . ?
C138 C137 H137 120.8 . . ?
C127 C138 H138 119.9 . . ?
C137 C138 C127 120.2(6) . . ?
C137 C138 H138 119.9 . . ?
C102 C139 H139 127.1 . . ?
C146 C139 C102 105.7(6) . . ?
C146 C139 H139 127.1 . . ?
C106 C140 H140 120.1 . . ?
C130 C140 C106 119.7(6) . . ?
C130 C140 H140 120.1 . . ?
C118 C141 H141 120.5 . . ?
C151 C141 C118 118.9(6) . . ?
C151 C141 H141 120.5 . . ?
C131 C142 H142 120.6 . . ?
C133 C142 C131 118.8(8) . . ?
C133 C142 H142 120.6 . . ?
C109 C143 H143 127.3 . . ?
C144 C143 C109 105.5(6) . . ?
C144 C143 H143 127.3 . . ?
N16 C144 C143 106.2(7) . . ?
N16 C144 H144 126.9 . . ?
C143 C144 H144 126.9 . . ?
C132 C145 H145 120.5 . . ?
C149 C145 C132 119.0(7) . . ?
C149 C145 H145 120.5 . . ?
N21 C146 C139 107.1(7) . . ?
N21 C146 H146 126.5 . . ?
C139 C146 H146 126.5 . . ?
C134 C147 H147 119.9 . . ?
C155 C147 C134 120.3(7) . . ?
C155 C147 H147 119.9 . . ?
O34 C148 N25 122.5(8) . . ?
O34 C148 C159 120.2(8) . . ?
N25 C148 C159 116.7(8) . . ?
C145 C149 H149 120.0 . . ?
C145 C149 C150 120.1(9) . . ?
C150 C149 H149 120.0 . . ?
N19 C150 C149 122.2(9) . . ?
N19 C150 H150 118.9 . . ?
C149 C150 H150 118.9 . . ?
C141 C151 H151 120.1 . . ?
C141 C151 C152 119.8(6) . . ?
C152 C151 H151 120.1 . . ?
N20 C152 C151 122.1(7) . . ?
N20 C152 H152 119.0 . . ?
C151 C152 H152 119.0 . . ?
N22 C153 H153 118.9 . . ?
N22 C153 C155 122.1(8) . . ?
C155 C153 H153 118.9 . . ?
N25 C154 H15A 109.5 . . ?
N25 C154 H15B 109.5 . . ?
N25 C154 H15C 109.5 . . ?
H15A C154 H15B 109.5 . . ?
H15A C154 H15C 109.5 . . ?
H15B C154 H15C 109.5 . . ?
C147 C155 C153 119.0(7) . . ?
C147 C155 H155 120.5 . . ?
C153 C155 H155 120.5 . . ?
N25 C156 H15D 109.5 . . ?
N25 C156 H15E 109.5 . . ?
N25 C156 H15F 109.5 . . ?
H15D C156 H15E 109.5 . . ?
H15D C156 H15F 109.5 . . ?
H15E C156 H15F 109.5 . . ?
C136 C157 H157 120.3 . . ?
C160 C157 C136 119.5(7) . . ?
C160 C157 H157 120.3 . . ?
N24 C158 H158 118.7 . . ?
N24 C158 C160 122.6(8) . . ?
C160 C158 H158 118.7 . . ?
C148 C159 H15G 109.5 . . ?
C148 C159 H15H 109.5 . . ?
C148 C159 H15I 109.5 . . ?
H15G C159 H15H 109.5 . . ?
H15G C159 H15I 109.5 . . ?
H15H C159 H15I 109.5 . . ?
C157 C160 C158 118.8(8) . . ?
C157 C160 H160 120.6 . . ?
C158 C160 H160 120.6 . . ?

loop_
_geom_bond_atom_site_label_1
_geom_bond_atom_site_label_2
_geom_bond_distance
_geom_bond_site_symmetry_2
_geom_bond_publ_flag
Cd O33 2.221(4) . ?
Cd O39 2.202(4) . ?
Cd O40 2.458(5) . ?
Cd O51 2.313(7) . ?
Cd O52 2.227(8) . ?
Cd1 O12 2.402(3) . ?
Cd1 O24 2.199(3) . ?
Cd1 O25 2.355(3) . ?
Cd1 O36 2.286(5) . ?
Cd1 N8 2.319(4) . ?
Cd1 N9 2.380(4) . ?
Cd1 C64 2.733(4) . ?
Cd2 O6 2.215(3) . ?
Cd2 O13 2.437(3) . ?
Cd2 O21 2.361(3) . ?
Cd2 O28 2.466(4) 2_565 ?
Cd2 N3 2.287(4) . ?
Cd2 N15 2.337(4) . ?
Cd2 C65 2.728(4) . ?
Cd3 O7 2.364(3) 1_554 ?
Cd3 O26 2.389(3) 1_554 ?
Cd3 O29 2.207(3) . ?
Cd3 O42 2.330(5) . ?
Cd3 N5 2.332(4) . ?
Cd3 N10 2.392(4) . ?
Cd3 C71 2.731(4) 1_554 ?
Cd4 O3 2.202(3) . ?
Cd4 O4 2.443(3) . ?
Cd4 O16 2.333(3) . ?
Cd4 O23 2.357(4) . ?
Cd4 N2 2.295(4) . ?
Cd4 N24 2.297(5) . ?
Cd4 C63 2.744(4) . ?
Cd5 O1 2.418(3) . ?
Cd5 O5 2.229(3) . ?
Cd5 O16 2.406(4) . ?
Cd5 O23 2.437(3) . ?
Cd5 N1 2.289(4) . ?
Cd5 N20 2.333(5) . ?
Cd6 O2 2.212(3) . ?
Cd6 O8 2.395(4) . ?
Cd6 O21 2.462(3) 2_565 ?
Cd6 O28 2.415(4) . ?
Cd6 N4 2.273(4) . ?
Cd6 N22 2.358(5) . ?
Cd6 C70 2.744(5) . ?
Cd7 O31 2.272(3) . ?
Cd7 O32 2.294(4) . ?
Cd7 O34 2.142(8) . ?
Cd7 O35 2.303(4) 2_676 ?
Cd7 O44 2.267(5) . ?
Cd7 O46 2.316(6) . ?
Cd8 O14 2.370(4) 2_566 ?
Cd8 O15 2.591(4) . ?
Cd8 O17 2.288(4) . ?
Cd8 O27 2.404(4) 2_566 ?
Cd8 O41 2.416(5) . ?
Cd8 N17 2.328(5) . ?
Cd8 N19 2.384(5) . ?
Cd8 C80 2.726(5) 2_566 ?
Cd8A O14 2.308(8) 2_566 ?
Cd8A O15 2.338(16) . ?
Cd8A O17 2.432(15) . ?
Cd8A O27 2.348(10) 2_566 ?
Cd8A N17 2.10(2) . ?
Cd8A N19 2.67(2) . ?
Cd8A C72 2.722(8) . ?
Cd8A C80 2.637(8) 2_566 ?
Cd9 O9 2.284(4) 2_565 ?
Cd9 O11 2.271(3) . ?
Cd9 O18 2.508(4) 2_565 ?
Cd9 O19 2.480(4) . ?
Cd9 N18 2.247(5) . ?
Cd9 N23 2.405(5) . ?
Cd9 C60 2.710(5) . ?
Cd9 C79 2.721(5) 2_565 ?
Cd11 O9 2.331(7) 2_565 ?
Cd11 O11 2.45(2) . ?
Cd11 O18 2.479(7) 2_565 ?
Cd11 O19 2.180(16) . ?
Cd11 N18 2.56(3) . ?
Cd11 N23 2.163(17) . ?
Cd11 C60 2.646(8) . ?
Cd11 C79 2.749(7) 2_565 ?
Cd12 O43 2.180(5) . ?
Cd12 O47 2.13(3) . ?
Cd12 O49 2.241(6) . ?
Cd12 O51 2.350(9) . ?
Cd12 O53 2.244(10) . ?
CdA O33 2.319(5) . ?
CdA O39 2.428(5) . ?
CdA O43 2.473(6) . ?
CdA O51 2.363(8) . ?
CdA O53 1.972(11) . ?
O1 C52 1.249(6) . ?
O2 C55 1.265(6) . ?
O3 C20 1.282(6) . ?
O4 C63 1.243(6) . ?
O5 C31 1.281(6) . ?
O6 C39 1.269(6) . ?
O7 C71 1.256(6) . ?
O8 C70 1.239(6) . ?
O9 C79 1.247(6) . ?
O10 C39 1.223(6) . ?
O11 C60 1.249(6) . ?
O12 C64 1.256(6) . ?
O13 C65 1.234(6) . ?
O14 C80 1.240(6) . ?
O15 C72 1.246(6) . ?
O16 C52 1.259(5) . ?
O17 C72 1.263(6) . ?
O18 C79 1.264(6) . ?
O19 C60 1.253(6) . ?
O20 C20 1.223(6) . ?
O21 C65 1.261(6) . ?
O22 C31 1.219(6) . ?
O23 C63 1.257(5) . ?
O24 C98 1.258(6) . ?
O25 C64 1.242(6) . ?
O26 C71 1.245(6) . ?
O27 C80 1.265(6) . ?
O28 C70 1.256(6) . ?
O29 C112 1.254(7) . ?
O30 C55 1.225(7) . ?
O31 C99 1.246(6) . ?
O32 H32A 0.8500 . ?
O32 H32B 0.8500 . ?
O33 C135 1.253(7) . ?
O34 C148 1.327(9) . ?
O35 C103 1.241(6) . ?
O36 H36A 0.8497 . ?
O36 H36B 0.8916 . ?
O37 C103 1.258(7) . ?
O38 C99 1.242(7) . ?
O39 C122 1.271(8) . ?
O40 C98 1.247(6) . ?
O41 H41A 0.8500 . ?
O41 H41B 0.8503 . ?
O42 H42A 0.8501 . ?
O42 H42B 0.8501 . ?
O43 C122 1.259(8) . ?
O44 H44A 0.8499 . ?
O44 H44B 0.8502 . ?
O45 C112 1.240(7) . ?
O46 H46A 0.8500 . ?
O46 H46B 0.8499 . ?
O47 H47A 0.8500 . ?
O47 H47B 0.8499 . ?
O49 C135 1.257(9) . ?
O51 H51A 0.8501 . ?
O51 H51B 0.8498 . ?
O52 H52A 0.8498 . ?
O52 H52B 0.8500 . ?
O53 H53A 0.8504 . ?
O53 H53B 0.8521 . ?
N1 N11 1.340(6) . ?
N1 C76 1.327(6) . ?
N2 N13 1.341(6) . ?
N2 C87 1.324(7) . ?
N3 N14 1.345(5) . ?
N3 C81 1.327(6) . ?
N4 N12 1.349(6) . ?
N4 C82 1.327(6) . ?
N5 N7 1.349(6) . ?
N5 C85 1.328(6) . ?
N6 H6 0.8600 . ?
N6 N8 1.352(6) . ?
N6 C129 1.339(8) . ?
N7 H7 0.8600 . ?
N7 C116 1.334(8) . ?
N8 C95 1.334(6) . ?
N9 C97 1.345(7) . ?
N9 C119 1.325(7) . ?
N10 C78 1.337(6) . ?
N10 C121 1.341(7) . ?
N11 H11 0.8600 . ?
N11 C111 1.335(7) . ?
N12 H12 0.8600 . ?
N12 C110 1.335(7) . ?
N13 H13A 0.8600 . ?
N13 C125 1.332(7) . ?
N14 H14A 0.8600 . ?
N14 C117 1.333(7) . ?
N15 C94 1.346(7) . ?
N15 C126 1.338(7) . ?
N16 H16 0.8600 . ?
N16 N17 1.322(7) . ?
N16 C144 1.340(8) . ?
N17 C109 1.328(7) . ?
N18 N21 1.330(8) . ?
N18 C102 1.330(7) . ?
N19 C115 1.346(8) . ?
N19 C150 1.335(9) . ?
N20 C89 1.352(7) . ?
N20 C152 1.335(8) . ?
N21 H21 0.8600 . ?
N21 C146 1.339(8) . ?
N22 C108 1.343(8) . ?
N22 C153 1.328(8) . ?
N23 C100 1.360(7) . ?
N23 C131 1.326(9) . ?
N24 C101 1.349(8) . ?
N24 C158 1.339(9) . ?
N25 C148 1.350(10) . ?
N25 C154 1.461(11) . ?
N25 C156 1.453(9) . ?
C1 H1 0.9300 . ?
C1 C11 1.397(5) . ?
C1 C42 1.397(6) . ?
C2 H2 0.9300 . ?
C2 C9 1.402(6) . ?
C2 C16 1.400(6) . ?
C3 H3 0.9300 . ?
C3 C4 1.390(6) . ?
C3 C27 1.384(5) . ?
C4 C23 1.392(6) . ?
C4 C79 1.495(5) . ?
C5 H5 0.9300 . ?
C5 C15 1.399(6) . ?
C5 C43 1.401(6) . ?
C6 C9 1.491(5) . ?
C6 C30 1.405(5) . ?
C6 C40 1.400(6) . ?
C7 C8 1.497(5) . ?
C7 C10 1.399(5) . ?
C7 C25 1.391(6) . ?
C8 C17 1.395(6) . ?
C8 C27 1.403(5) . ?
C9 C36 1.394(6) . ?
C10 H10 0.9300 . ?
C10 C18 1.400(5) . ?
C11 C13 1.388(6) . ?
C11 C29 1.493(5) . ?
C12 C14 1.387(6) . ?
C12 C25 1.389(6) . ?
C12 C72 1.503(6) . ?
C13 H13 0.9300 . ?
C13 C48 1.387(6) . ?
C14 H14 0.9300 . ?
C14 C18 1.397(6) . ?
C15 C19 1.386(6) . ?
C15 C54 1.503(5) . ?
C16 C28 1.395(6) . ?
C16 C47 1.493(6) . ?
C17 H17 0.9300 . ?
C17 C23 1.388(5) . ?
C18 C44 1.490(5) . ?
C19 H19 0.9300 . ?
C19 C34 1.391(6) . ?
C20 C30 1.504(6) . ?
C21 C26 1.390(6) . ?
C21 C53 1.395(6) . ?
C21 C80 1.510(6) . ?
C22 C41 1.389(7) . ?
C22 C56 1.386(7) . ?
C22 C112 1.505(6) . ?
C23 H23 0.9300 . ?
C24 C33 1.395(6) . ?
C24 C52 1.498(6) . ?
C24 C57 1.406(6) . ?
C25 H25 0.9300 . ?
C26 H26 0.9300 . ?
C26 C30 1.388(6) . ?
C27 C39 1.512(6) . ?
C28 H28 0.9300 . ?
C28 C35 1.390(6) . ?
C29 C46 1.400(6) . ?
C29 C61 1.401(6) . ?
C31 C46 1.511(6) . ?
C32 C49 1.386(6) . ?
C32 C67 1.391(6) . ?
C32 C98 1.510(6) . ?
C33 H33 0.9300 . ?
C33 C59 1.386(6) . ?
C34 C37 1.393(6) . ?
C34 C64 1.499(6) . ?
C35 C36 1.386(6) . ?
C35 C60 1.497(6) . ?
C36 H36 0.9300 . ?
C37 H37 0.9300 . ?
C37 C43 1.402(6) . ?
C38 C62 1.396(6) . ?
C38 C68 1.404(6) . ?
C38 C70 1.501(6) . ?
C40 H40 0.9300 . ?
C40 C53 1.384(6) . ?
C41 H41 0.9300 . ?
C41 C69 1.389(6) . ?
C42 C50 1.395(6) . ?
C42 C57 1.486(5) . ?
C43 C68 1.486(6) . ?
C44 C45 1.402(6) . ?
C44 C92 1.405(6) . ?
C45 C65 1.499(6) . ?
C45 C73 1.393(6) . ?
C46 C67 1.386(6) . ?
C47 C51 1.408(6) . ?
C47 C91 1.403(6) . ?
C48 C50 1.393(6) . ?
C48 C71 1.495(6) . ?
C49 H49 0.9300 . ?
C49 C61 1.384(6) . ?
C50 H50 0.9300 . ?
C51 C63 1.497(6) . ?
C51 C66 1.393(6) . ?
C53 H53 0.9300 . ?
C54 C58 1.402(6) . ?
C54 C69 1.398(6) . ?
C55 C58 1.506(7) . ?
C56 H56 0.9300 . ?
C56 C58 1.387(6) . ?
C57 C83 1.394(6) . ?
C59 C84 1.398(6) . ?
C59 C99 1.507(6) . ?
C61 H61 0.9300 . ?
C62 H62 0.9300 . ?
C62 C75 1.393(7) . ?
C66 H66 0.9300 . ?
C66 C86 1.392(7) . ?
C67 H67 0.9300 . ?
C68 C74 1.399(6) . ?
C69 H69 0.9300 . ?
C73 H73 0.9300 . ?
C73 C88 1.382(8) . ?
C74 H74 0.9300 . ?
C74 C77 1.381(6) . ?
C75 C77 1.390(7) . ?
C75 C103 1.503(6) . ?
C76 C89 1.460(7) . ?
C76 C105 1.411(7) . ?
C77 H77 0.9300 . ?
C78 C85 1.468(7) . ?
C78 C96 1.396(7) . ?
C81 C94 1.465(7) . ?
C81 C104 1.396(7) . ?
C82 C108 1.460(7) . ?
C82 C120 1.397(8) . ?
C83 H83 0.9300 . ?
C83 C84 1.377(6) . ?
C84 H84 0.9300 . ?
C85 C107 1.395(8) . ?
C86 C90 1.399(8) . ?
C86 C122 1.512(7) . ?
C87 C101 1.454(8) . ?
C87 C123 1.411(8) . ?
C88 C93 1.403(8) . ?
C88 C135 1.504(6) . ?
C89 C118 1.386(7) . ?
C90 H90 0.9300 . ?
C90 C91 1.376(7) . ?
C91 H91 0.9300 . ?
C92 H92 0.9300 . ?
C92 C93 1.365(7) . ?
C93 H93 0.9300 . ?
C94 C127 1.399(7) . ?
C95 C97 1.469(7) . ?
C95 C113 1.397(8) . ?
C96 H96 0.9300 . ?
C96 C114 1.364(9) . ?
C97 C106 1.390(7) . ?
C100 C102 1.458(9) . ?
C100 C128 1.391(8) . ?
C101 C136 1.394(8) . ?
C102 C139 1.400(9) . ?
C104 H104 0.9300 . ?
C104 C117 1.381(9) . ?
C105 H105 0.9300 . ?
C105 C111 1.369(8) . ?
C106 H106 0.9300 . ?
C106 C140 1.360(10) . ?
C107 H107 0.9300 . ?
C107 C116 1.359(8) . ?
C108 C134 1.402(8) . ?
C109 C115 1.470(9) . ?
C109 C143 1.396(10) . ?
C110 H110 0.9300 . ?
C110 C120 1.372(8) . ?
C111 H111 0.9300 . ?
C113 H113 0.9300 . ?
C113 C129 1.361(9) . ?
C114 H114 0.9300 . ?
C114 C124 1.357(11) . ?
C115 C132 1.383(8) . ?
C116 H116 0.9300 . ?
C117 H117 0.9300 . ?
C118 H118 0.9300 . ?
C118 C141 1.383(9) . ?
C119 H119 0.9300 . ?
C119 C130 1.386(9) . ?
C120 H120 0.9300 . ?
C121 H121 0.9300 . ?
C121 C124 1.392(9) . ?
C123 H123 0.9300 . ?
C123 C125 1.360(10) . ?
C124 H124 0.9300 . ?
C125 H125 0.9300 . ?
C126 H126 0.9300 . ?
C126 C137 1.383(9) . ?
C127 H127 0.9300 . ?
C127 C138 1.386(10) . ?
C128 H128 0.9300 . ?
C128 C133 1.379(11) . ?
C129 H129 0.9300 . ?
C130 H130 0.9300 . ?
C130 C140 1.360(12) . ?
C131 H131 0.9300 . ?
C131 C142 1.382(10) . ?
C132 H132 0.9300 . ?
C132 C145 1.384(12) . ?
C133 H133 0.9300 . ?
C133 C142 1.366(11) . ?
C134 H134 0.9300 . ?
C134 C147 1.382(10) . ?
C136 H136 0.9300 . ?
C136 C157 1.386(12) . ?
C137 H137 0.9300 . ?
C137 C138 1.382(11) . ?
C138 H138 0.9300 . ?
C139 H139 0.9300 . ?
C139 C146 1.362(10) . ?
C140 H140 0.9300 . ?
C141 H141 0.9300 . ?
C141 C151 1.362(11) . ?
C142 H142 0.9300 . ?
C143 H143 0.9300 . ?
C143 C144 1.357(10) . ?
C144 H144 0.9300 . ?
C145 H145 0.9300 . ?
C145 C149 1.349(14) . ?
C146 H146 0.9300 . ?
C147 H147 0.9300 . ?
C147 C155 1.360(13) . ?
C148 C159 1.538(13) . ?
C149 H149 0.9300 . ?
C149 C150 1.356(12) . ?
C150 H150 0.9300 . ?
C151 H151 0.9300 . ?
C151 C152 1.386(10) . ?
C152 H152 0.9300 . ?
C153 H153 0.9300 . ?
C153 C155 1.390(11) . ?
C154 H15A 0.9600 . ?
C154 H15B 0.9600 . ?
C154 H15C 0.9600 . ?
C155 H155 0.9300 . ?
C156 H15D 0.9600 . ?
C156 H15E 0.9600 . ?
C156 H15F 0.9600 . ?
C157 H157 0.9300 . ?
C157 C160 1.371(13) . ?
C158 H158 0.9300 . ?
C158 C160 1.377(12) . ?
C159 H15G 0.9600 . ?
C159 H15H 0.9600 . ?
C159 H15I 0.9600 . ?
C160 H160 0.9300 . ?

loop_
_geom_torsion_atom_site_label_1
_geom_torsion_atom_site_label_2
_geom_torsion_atom_site_label_3
_geom_torsion_atom_site_label_4
_geom_torsion
_geom_torsion_site_symmetry_1
_geom_torsion_site_symmetry_2
_geom_torsion_site_symmetry_3
_geom_torsion_site_symmetry_4
_geom_torsion_publ_flag
Cd O33 C135 O49 5.4(12) . . . . ?
Cd O33 C135 C88 -179.1(4) . . . . ?
Cd O39 C122 O43 2.1(9) . . . . ?
Cd O39 C122 C86 -176.7(4) . . . . ?
Cd O40 C98 O24 119.5(6) . . . . ?
Cd O40 C98 C32 -61.2(9) . . . . ?
Cd1 O12 C64 O25 -0.6(5) . . . . ?
Cd1 O12 C64 C34 179.4(4) . . . . ?
Cd1 O24 C98 O40 14.0(7) . . . . ?
Cd1 O24 C98 C32 -165.4(3) . . . . ?
Cd1 O25 C64 O12 0.7(5) . . . . ?
Cd1 O25 C64 C34 -179.4(4) . . . . ?
Cd1 N8 C95 C97 -11.8(6) . . . . ?
Cd1 N8 C95 C113 169.4(4) . . . . ?
Cd1 N9 C97 C95 1.8(6) . . . . ?
Cd1 N9 C97 C106 -179.6(5) . . . . ?
Cd1 N9 C119 C130 -178.7(5) . . . . ?
Cd2 O6 C39 O10 19.4(6) . . . . ?
Cd2 O6 C39 C27 -163.2(3) . . . . ?
Cd2 O13 C65 O21 1.7(5) . . . . ?
Cd2 O13 C65 C45 179.9(4) . . . . ?
Cd2 O21 C65 O13 -1.8(5) . . . . ?
Cd2 O21 C65 C45 179.9(3) . . . . ?
Cd2 O28 C70 Cd6 -162.5(10) 2_565 . . . ?
Cd2 O28 C70 O8 -166.4(7) 2_565 . . . ?
Cd2 O28 C70 C38 15.6(12) 2_565 . . . ?
Cd2 N3 N14 C117 -177.4(4) . . . . ?
Cd2 N3 C81 C94 1.6(6) . . . . ?
Cd2 N3 C81 C104 178.4(4) . . . . ?
Cd2 N15 C94 C81 -6.0(6) . . . . ?
Cd2 N15 C94 C127 176.6(5) . . . . ?
Cd2 N15 C126 C137 -176.7(6) . . . . ?
Cd3 O7 C71 O26 1.1(5) 1_556 . . . ?
Cd3 O7 C71 C48 179.8(4) 1_556 . . . ?
Cd3 O26 C71 O7 -1.1(5) 1_556 . . . ?
Cd3 O26 C71 C48 -179.8(4) 1_556 . . . ?
Cd3 O29 C112 O45 4.8(8) . . . . ?
Cd3 O29 C112 C22 -175.2(3) . . . . ?
Cd3 N5 N7 C116 -170.7(4) . . . . ?
Cd3 N5 C85 C78 -8.1(6) . . . . ?
Cd3 N5 C85 C107 173.4(4) . . . . ?
Cd3 N10 C78 C85 5.7(5) . . . . ?
Cd3 N10 C78 C96 -175.4(4) . . . . ?
Cd3 N10 C121 C124 176.0(5) . . . . ?
Cd4 O3 C20 O20 -18.7(6) . . . . ?
Cd4 O3 C20 C30 162.4(3) . . . . ?
Cd4 O4 C63 O23 -1.3(4) . . . . ?
Cd4 O4 C63 C51 -178.5(3) . . . . ?
Cd4 O16 C52 O1 -149.9(5) . . . . ?
Cd4 O16 C52 C24 32.6(8) . . . . ?
Cd4 O23 C63 O4 1.4(5) . . . . ?
Cd4 O23 C63 C51 178.7(3) . . . . ?
Cd4 N2 N13 C125 176.1(4) . . . . ?
Cd4 N2 C87 C101 0.4(6) . . . . ?
Cd4 N2 C87 C123 -177.2(4) . . . . ?
Cd4 N24 C101 C87 -2.9(7) . . . . ?
Cd4 N24 C101 C136 175.1(5) . . . . ?
Cd4 N24 C158 C160 -174.5(8) . . . . ?
Cd5 O1 C52 O16 8.4(4) . . . . ?
Cd5 O1 C52 C24 -174.2(3) . . . . ?
Cd5 O5 C31 O22 10.8(6) . . . . ?
Cd5 O5 C31 C46 -168.4(3) . . . . ?
Cd5 O16 C52 O1 -8.4(4) . . . . ?
Cd5 O16 C52 C24 174.1(3) . . . . ?
Cd5 O23 C63 Cd4 -165.9(9) . . . . ?
Cd5 O23 C63 O4 -164.6(6) . . . . ?
Cd5 O23 C63 C51 12.7(11) . . . . ?
Cd5 N1 N11 C111 177.9(4) . . . . ?
Cd5 N1 C76 C89 3.2(6) . . . . ?
Cd5 N1 C76 C105 -178.8(3) . . . . ?
Cd5 N20 C89 C76 -4.1(6) . . . . ?
Cd5 N20 C89 C118 176.3(4) . . . . ?
Cd5 N20 C152 C151 -177.7(7) . . . . ?
Cd6 O2 C55 O30 14.7(6) . . . . ?
Cd6 O2 C55 C58 -166.2(3) . . . . ?
Cd6 O8 C70 O28 3.9(5) . . . . ?
Cd6 O8 C70 C38 -178.1(4) . . . . ?
Cd6 O21 C65 Cd2 167.4(9) 2_565 . . . ?
Cd6 O21 C65 O13 165.6(6) 2_565 . . . ?
Cd6 O21 C65 C45 -12.7(10) 2_565 . . . ?
Cd6 O28 C70 O8 -3.9(5) . . . . ?
Cd6 O28 C70 C38 178.1(4) . . . . ?
Cd6 N4 N12 C110 179.9(4) . . . . ?
Cd6 N4 C82 C108 2.0(6) . . . . ?
Cd6 N4 C82 C120 179.8(4) . . . . ?
Cd6 N22 C108 C82 -5.1(7) . . . . ?
Cd6 N22 C108 C134 176.8(5) . . . . ?
Cd6 N22 C153 C155 -177.6(8) . . . . ?
Cd7 O31 C99 O38 0.0(9) . . . . ?
Cd7 O31 C99 C59 179.5(3) . . . . ?
Cd7 O34 C148 N25 -107.5(8) . . . . ?
Cd7 O34 C148 C159 63.3(12) . . . . ?
Cd7 O35 C103 O37 7.6(8) 2_676 . . . ?
Cd7 O35 C103 C75 -171.2(4) 2_676 . . . ?
Cd8 O14 C80 O27 -5.5(5) 2_566 . . . ?
Cd8 O14 C80 C21 172.6(4) 2_566 . . . ?
Cd8 O15 C72 O17 -3.8(5) . . . . ?
Cd8 O15 C72 C12 177.8(4) . . . . ?
Cd8 O17 C72 O15 4.4(5) . . . . ?
Cd8 O17 C72 C12 -177.2(3) . . . . ?
Cd8 O27 C80 O14 5.4(5) 2_566 . . . ?
Cd8 O27 C80 C21 -172.8(4) 2_566 . . . ?
Cd8 N17 C109 C115 5.4(6) . . . . ?
Cd8 N17 C109 C143 -173.2(5) . . . . ?
Cd8 N19 C115 C109 -2.2(6) . . . . ?
Cd8 N19 C115 C132 177.3(5) . . . . ?
Cd8 N19 C150 C149 -175.9(6) . . . . ?
Cd8A O14 C80 O27 -16.9(10) 2_566 . . . ?
Cd8A O14 C80 C21 161.3(9) 2_566 . . . ?
Cd8A O15 C72 O17 0.1(7) . . . . ?
Cd8A O15 C72 C12 -178.3(6) . . . . ?
Cd8A O17 C72 O15 -0.1(7) . . . . ?
Cd8A O17 C72 C12 178.3(6) . . . . ?
Cd8A O27 C80 O14 16.6(10) 2_566 . . . ?
Cd8A O27 C80 C21 -161.6(9) 2_566 . . . ?
Cd8A N17 C109 C115 11.7(9) . . . . ?
Cd8A N17 C109 C143 -166.9(7) . . . . ?
Cd8A N19 C115 C109 -5.1(6) . . . . ?
Cd8A N19 C115 C132 174.4(5) . . . . ?
Cd8A N19 C150 C149 -171.5(7) . . . . ?
Cd9 O9 C79 O18 14.3(5) 2_565 . . . ?
Cd9 O9 C79 C4 -162.1(3) 2_565 . . . ?
Cd9 O11 C60 O19 -4.9(5) . . . . ?
Cd9 O11 C60 C35 174.5(3) . . . . ?
Cd9 O18 C79 O9 -12.9(4) 2_565 . . . ?
Cd9 O18 C79 C4 163.4(4) 2_565 . . . ?
Cd9 O19 C60 O11 4.5(5) . . . . ?
Cd9 O19 C60 C35 -174.9(4) . . . . ?
Cd9 N18 N21 C146 -165.4(5) . . . . ?
Cd9 N18 C102 C100 -12.9(6) . . . . ?
Cd9 N18 C102 C139 166.8(4) . . . . ?
Cd9 N23 C100 C102 5.3(6) . . . . ?
Cd9 N23 C100 C128 -175.6(4) . . . . ?
Cd9 N23 C131 C142 173.9(5) . . . . ?
Cd11 O9 C79 O18 1.0(11) 2_565 . . . ?
Cd11 O9 C79 C4 -175.4(11) 2_565 . . . ?
Cd11 O11 C60 O19 -1.6(6) . . . . ?
Cd11 O11 C60 C35 177.7(5) . . . . ?
Cd11 O18 C79 O9 -0.9(11) 2_565 . . . ?
Cd11 O18 C79 C4 175.4(10) 2_565 . . . ?
Cd11 O19 C60 O11 1.8(6) . . . . ?
Cd11 O19 C60 C35 -177.5(5) . . . . ?
Cd11 N18 N21 C146 -172.5(7) . . . . ?
Cd11 N18 C102 C100 -5.6(7) . . . . ?
Cd11 N18 C102 C139 174.1(5) . . . . ?
Cd11 N23 C100 C102 -0.3(7) . . . . ?
Cd11 N23 C100 C128 178.8(6) . . . . ?
Cd11 N23 C131 C142 -179.9(6) . . . . ?
Cd12 O43 C122 O39 -8.3(10) . . . . ?
Cd12 O43 C122 C86 170.5(4) . . . . ?
Cd12 O49 C135 O33 8.5(11) . . . . ?
Cd12 O49 C135 C88 -167.1(5) . . . . ?
CdA O33 C135 O49 6.7(10) . . . . ?
CdA O33 C135 C88 -177.8(5) . . . . ?
CdA O39 C122 O43 -3.6(8) . . . . ?
CdA O39 C122 C86 177.6(5) . . . . ?
CdA O43 C122 O39 3.5(8) . . . . ?
CdA O43 C122 C86 -177.7(5) . . . . ?
O2 C55 C58 C54 115.1(5) . . . . ?
O2 C55 C58 C56 -66.4(6) . . . . ?
O3 C20 C30 C6 -124.2(4) . . . . ?
O3 C20 C30 C26 57.1(5) . . . . ?
O5 C31 C46 C29 115.3(5) . . . . ?
O5 C31 C46 C67 -65.3(5) . . . . ?
O20 C20 C30 C6 56.8(6) . . . . ?
O20 C20 C30 C26 -121.9(5) . . . . ?
O22 C31 C46 C29 -63.9(6) . . . . ?
O22 C31 C46 C67 115.5(5) . . . . ?
O30 C55 C58 C54 -65.8(7) . . . . ?
O30 C55 C58 C56 112.8(6) . . . . ?
N1 N11 C111 C105 1.0(7) . . . . ?
N1 C76 C89 N20 0.6(7) . . . . ?
N1 C76 C89 C118 -179.8(5) . . . . ?
N1 C76 C105 C111 0.6(6) . . . . ?
N2 N13 C125 C123 0.3(7) . . . . ?
N2 C87 C101 N24 1.7(8) . . . . ?
N2 C87 C101 C136 -176.3(6) . . . . ?
N2 C87 C123 C125 0.2(7) . . . . ?
N3 N14 C117 C104 -0.6(7) . . . . ?
N3 C81 C94 N15 3.0(8) . . . . ?
N3 C81 C94 C127 -179.6(6) . . . . ?
N3 C81 C104 C117 -0.5(7) . . . . ?
N4 N12 C110 C120 1.0(7) . . . . ?
N4 C82 C108 N22 2.2(8) . . . . ?
N4 C82 C108 C134 -179.7(6) . . . . ?
N4 C82 C120 C110 0.2(7) . . . . ?
N5 N7 C116 C107 -0.1(7) . . . . ?
N5 C85 C107 C116 -1.2(7) . . . . ?
N6 N8 C95 C97 179.3(4) . . . . ?
N6 N8 C95 C113 0.6(6) . . . . ?
N7 N5 C85 C78 179.6(4) . . . . ?
N7 N5 C85 C107 1.2(6) . . . . ?
N8 N6 C129 C113 -0.2(7) . . . . ?
N8 C95 C97 N9 6.6(7) . . . . ?
N8 C95 C97 C106 -172.0(5) . . . . ?
N8 C95 C113 C129 -0.7(7) . . . . ?
N9 C97 C106 C140 -2.4(10) . . . . ?
N9 C119 C130 C140 -0.8(11) . . . . ?
N10 C78 C85 N5 1.4(7) . . . . ?
N10 C78 C85 C107 179.6(6) . . . . ?
N10 C78 C96 C114 -1.5(9) . . . . ?
N10 C121 C124 C114 -0.3(11) . . . . ?
N11 N1 C76 C89 -177.9(4) . . . . ?
N11 N1 C76 C105 0.0(6) . . . . ?
N12 N4 C82 C108 -177.4(5) . . . . ?
N12 N4 C82 C120 0.4(6) . . . . ?
N12 C110 C120 C82 -0.7(7) . . . . ?
N13 N2 C87 C101 177.5(5) . . . . ?
N13 N2 C87 C123 0.0(6) . . . . ?
N14 N3 C81 C94 -176.6(5) . . . . ?
N14 N3 C81 C104 0.2(6) . . . . ?
N15 C94 C127 C138 0.4(10) . . . . ?
N15 C126 C137 C138 0.0(12) . . . . ?
N16 N17 C109 C115 179.4(5) . . . . ?
N16 N17 C109 C143 0.8(7) . . . . ?
N17 N16 C144 C143 -0.4(9) . . . . ?
N17 C109 C115 N19 -2.1(8) . . . . ?
N17 C109 C115 C132 178.4(6) . . . . ?
N17 C109 C143 C144 -1.0(9) . . . . ?
N18 N21 C146 C139 0.8(8) . . . . ?
N18 C102 C139 C146 1.6(8) . . . . ?
N19 C115 C132 C145 -1.7(10) . . . . ?
N20 C89 C118 C141 1.4(10) . . . . ?
N21 N18 C102 C100 179.1(5) . . . . ?
N21 N18 C102 C139 -1.1(7) . . . . ?
N22 C108 C134 C147 -0.2(11) . . . . ?
N22 C153 C155 C147 2.3(16) . . . . ?
N23 C100 C102 N18 4.4(7) . . . . ?
N23 C100 C102 C139 -175.2(6) . . . . ?
N23 C100 C128 C133 0.4(9) . . . . ?
N23 C131 C142 C133 1.5(11) . . . . ?
N24 C101 C136 C157 -1.3(11) . . . . ?
N24 C158 C160 C157 0.9(17) . . . . ?
C1 C11 C13 C48 0.6(7) . . . . ?
C1 C11 C29 C46 -55.0(6) . . . . ?
C1 C11 C29 C61 124.2(5) . . . . ?
C1 C42 C50 C48 -0.9(7) . . . . ?
C1 C42 C57 C24 42.5(7) . . . . ?
C1 C42 C57 C83 -134.5(5) . . . . ?
C2 C9 C36 C35 1.2(6) . . . . ?
C2 C16 C28 C35 2.7(6) . . . . ?
C2 C16 C47 C51 -38.8(6) . . . . ?
C2 C16 C47 C91 141.3(5) . . . . ?
C3 C4 C23 C17 -3.5(6) . . . . ?
C3 C4 C79 Cd9 122.3(10) . . . 2_565 ?
C3 C4 C79 O9 -168.7(4) . . . . ?
C3 C4 C79 O18 14.8(6) . . . . ?
C3 C27 C39 O6 -58.5(5) . . . . ?
C3 C27 C39 O10 119.0(5) . . . . ?
C4 C3 C27 C8 3.8(6) . . . . ?
C4 C3 C27 C39 -174.7(4) . . . . ?
C5 C15 C19 C34 -0.2(7) . . . . ?
C5 C15 C54 C58 -53.3(6) . . . . ?
C5 C15 C54 C69 126.3(5) . . . . ?
C5 C43 C68 C38 43.8(7) . . . . ?
C5 C43 C68 C74 -135.6(5) . . . . ?
C6 C9 C36 C35 -172.7(4) . . . . ?
C6 C40 C53 C21 -2.5(7) . . . . ?
C7 C8 C17 C23 -173.8(4) . . . . ?
C7 C8 C27 C3 171.1(4) . . . . ?
C7 C8 C27 C39 -10.4(6) . . . . ?
C7 C10 C18 C14 0.7(6) . . . . ?
C7 C10 C18 C44 178.0(4) . . . . ?
C8 C7 C10 C18 -172.8(4) . . . . ?
C8 C7 C25 C12 171.9(4) . . . . ?
C8 C17 C23 C4 1.2(6) . . . . ?
C8 C27 C39 O6 122.9(4) . . . . ?
C8 C27 C39 O10 -59.5(6) . . . . ?
C9 C2 C16 C28 -2.8(6) . . . . ?
C9 C2 C16 C47 -178.4(4) . . . . ?
C9 C6 C30 C20 9.5(6) . . . . ?
C9 C6 C30 C26 -171.8(4) . . . . ?
C9 C6 C40 C53 174.8(4) . . . . ?
C10 C7 C8 C17 128.8(4) . . . . ?
C10 C7 C8 C27 -48.4(6) . . . . ?
C10 C7 C25 C12 -1.1(6) . . . . ?
C10 C18 C44 C45 40.8(7) . . . . ?
C10 C18 C44 C92 -138.4(5) . . . . ?
C11 C1 C42 C50 1.2(6) . . . . ?
C11 C1 C42 C57 176.7(4) . . . . ?
C11 C13 C48 C50 -0.3(7) . . . . ?
C11 C13 C48 C71 -180.0(4) . . . . ?
C11 C29 C46 C31 -3.1(6) . . . . ?
C11 C29 C46 C67 177.5(4) . . . . ?
C11 C29 C61 C49 -179.0(4) . . . . ?
C12 C14 C18 C10 -0.5(6) . . . . ?
C12 C14 C18 C44 -177.8(4) . . . . ?
C13 C11 C29 C46 129.3(5) . . . . ?
C13 C11 C29 C61 -51.6(6) . . . . ?
C13 C48 C50 C42 0.5(7) . . . . ?
C13 C48 C71 O7 -8.2(7) . . . . ?
C13 C48 C71 O26 170.5(5) . . . . ?
C14 C12 C25 C7 1.3(6) . . . . ?
C14 C12 C72 O15 -24.9(6) . . . . ?
C14 C12 C72 O17 156.6(4) . . . . ?
C14 C18 C44 C45 -141.9(5) . . . . ?
C14 C18 C44 C92 38.9(6) . . . . ?
C15 C5 C43 C37 0.3(7) . . . . ?
C15 C5 C43 C68 177.7(4) . . . . ?
C15 C19 C34 C37 0.3(7) . . . . ?
C15 C19 C34 C64 179.4(4) . . . . ?
C15 C54 C58 C55 -4.7(6) . . . . ?
C15 C54 C58 C56 176.8(4) . . . . ?
C15 C54 C69 C41 -178.2(4) . . . . ?
C16 C2 C9 C6 174.6(4) . . . . ?
C16 C2 C9 C36 0.8(6) . . . . ?
C16 C28 C35 C36 -0.7(7) . . . . ?
C16 C28 C35 C60 -176.9(4) . . . . ?
C16 C47 C51 C63 -2.9(7) . . . . ?
C16 C47 C51 C66 -179.6(4) . . . . ?
C16 C47 C91 C90 176.9(5) . . . . ?
C17 C8 C27 C3 -6.1(6) . . . . ?
C17 C8 C27 C39 172.4(4) . . . . ?
C18 C44 C45 C65 0.9(7) . . . . ?
C18 C44 C45 C73 178.1(5) . . . . ?
C18 C44 C92 C93 -177.2(5) . . . . ?
C19 C15 C54 C58 130.5(5) . . . . ?
C19 C15 C54 C69 -49.9(6) . . . . ?
C19 C34 C37 C43 -0.2(7) . . . . ?
C19 C34 C64 O12 -7.4(7) . . . . ?
C19 C34 C64 O25 172.7(5) . . . . ?
C21 C26 C30 C6 -3.4(6) . . . . ?
C21 C26 C30 C20 175.4(4) . . . . ?
C22 C41 C69 C54 0.3(7) . . . . ?
C22 C56 C58 C54 2.6(7) . . . . ?
C22 C56 C58 C55 -176.0(4) . . . . ?
C23 C4 C79 Cd9 -52.6(13) . . . 2_565 ?
C23 C4 C79 O9 16.4(6) . . . . ?
C23 C4 C79 O18 -160.1(4) . . . . ?
C24 C33 C59 C84 1.9(8) . . . . ?
C24 C33 C59 C99 -176.2(5) . . . . ?
C24 C57 C83 C84 0.6(8) . . . . ?
C25 C7 C8 C17 -44.1(6) . . . . ?
C25 C7 C8 C27 138.8(4) . . . . ?
C25 C7 C10 C18 0.1(6) . . . . ?
C25 C12 C14 C18 -0.5(6) . . . . ?
C25 C12 C72 O15 153.7(4) . . . . ?
C25 C12 C72 O17 -24.8(6) . . . . ?
C26 C21 C53 C40 4.3(6) . . . . ?
C26 C21 C80 Cd8A -107.0(13) . . . 2_566 ?
C26 C21 C80 O14 164.1(4) . . . . ?
C26 C21 C80 O27 -17.7(7) . . . . ?
C27 C3 C4 C23 1.0(6) . . . . ?
C27 C3 C4 C79 -173.9(4) . . . . ?
C27 C8 C17 C23 3.6(6) . . . . ?
C28 C16 C47 C51 145.6(4) . . . . ?
C28 C16 C47 C91 -34.4(6) . . . . ?
C28 C35 C36 C9 -1.3(7) . . . . ?
C28 C35 C60 O11 33.6(6) . . . . ?
C28 C35 C60 O19 -147.0(5) . . . . ?
C29 C11 C13 C48 176.4(4) . . . . ?
C29 C46 C67 C32 2.5(7) . . . . ?
C30 C6 C9 C2 49.3(6) . . . . ?
C30 C6 C9 C36 -137.0(4) . . . . ?
C30 C6 C40 C53 -2.2(6) . . . . ?
C31 C46 C67 C32 -176.9(4) . . . . ?
C32 C49 C61 C29 0.5(7) . . . . ?
C33 C24 C52 O1 -134.1(5) . . . . ?
C33 C24 C52 O16 43.4(6) . . . . ?
C33 C24 C57 C42 -175.4(4) . . . . ?
C33 C24 C57 C83 1.6(7) . . . . ?
C33 C59 C84 C83 0.3(8) . . . . ?
C33 C59 C99 O31 11.6(8) . . . . ?
C33 C59 C99 O38 -168.9(6) . . . . ?
C34 C37 C43 C5 -0.1(7) . . . . ?
C34 C37 C43 C68 -177.7(4) . . . . ?
C36 C35 C60 O11 -142.6(4) . . . . ?
C36 C35 C60 O19 36.8(6) . . . . ?
C37 C34 C64 O12 171.7(5) . . . . ?
C37 C34 C64 O25 -8.3(7) . . . . ?
C37 C43 C68 C38 -138.8(5) . . . . ?
C37 C43 C68 C74 41.8(7) . . . . ?
C38 C62 C75 C77 4.2(8) . . . . ?
C38 C62 C75 C103 -175.7(5) . . . . ?
C38 C68 C74 C77 3.9(8) . . . . ?
C40 C6 C9 C2 -127.5(4) . . . . ?
C40 C6 C9 C36 46.2(6) . . . . ?
C40 C6 C30 C20 -173.6(4) . . . . ?
C40 C6 C30 C26 5.1(6) . . . . ?
C41 C22 C56 C58 -0.8(7) . . . . ?
C41 C22 C112 O29 1.5(7) . . . . ?
C41 C22 C112 O45 -178.5(6) . . . . ?
C42 C1 C11 C13 -1.1(6) . . . . ?
C42 C1 C11 C29 -176.9(4) . . . . ?
C42 C57 C83 C84 177.8(5) . . . . ?
C43 C5 C15 C19 -0.1(7) . . . . ?
C43 C5 C15 C54 -176.4(4) . . . . ?
C43 C68 C74 C77 -176.6(5) . . . . ?
C44 C45 C65 O13 62.8(6) . . . . ?
C44 C45 C65 O21 -118.8(5) . . . . ?
C44 C45 C73 C88 -0.5(8) . . . . ?
C44 C92 C93 C88 -1.2(8) . . . . ?
C45 C44 C92 C93 3.6(7) . . . . ?
C45 C73 C88 C93 3.0(9) . . . . ?
C45 C73 C88 C135 -176.1(6) . . . . ?
C46 C29 C61 C49 0.2(7) . . . . ?
C47 C16 C28 C35 178.5(4) . . . . ?
C47 C51 C63 O4 -60.6(6) . . . . ?
C47 C51 C63 O23 122.1(5) . . . . ?
C47 C51 C66 C86 2.9(8) . . . . ?
C49 C32 C67 C46 -1.8(7) . . . . ?
C49 C32 C98 O24 -1.8(7) . . . . ?
C49 C32 C98 O40 178.8(5) . . . . ?
C50 C42 C57 C24 -142.1(5) . . . . ?
C50 C42 C57 C83 40.9(6) . . . . ?
C50 C48 C71 O7 172.1(5) . . . . ?
C50 C48 C71 O26 -9.2(7) . . . . ?
C51 C47 C91 C90 -3.1(8) . . . . ?
C51 C66 C86 C90 -3.5(8) . . . . ?
C51 C66 C86 C122 175.9(5) . . . . ?
C52 C24 C33 C59 172.7(4) . . . . ?
C52 C24 C57 C42 9.3(7) . . . . ?
C52 C24 C57 C83 -173.7(4) . . . . ?
C53 C21 C26 C30 -1.4(6) . . . . ?
C53 C21 C80 Cd8A 70.6(14) . . . 2_566 ?
C53 C21 C80 O14 -18.3(6) . . . . ?
C53 C21 C80 O27 159.9(4) . . . . ?
C54 C15 C19 C34 176.2(4) . . . . ?
C56 C22 C41 C69 -0.6(7) . . . . ?
C56 C22 C112 O29 -178.8(5) . . . . ?
C56 C22 C112 O45 1.2(8) . . . . ?
C57 C24 C33 C59 -2.9(7) . . . . ?
C57 C24 C52 O1 41.3(7) . . . . ?
C57 C24 C52 O16 -141.2(5) . . . . ?
C57 C42 C50 C48 -176.5(4) . . . . ?
C57 C83 C84 C59 -1.6(9) . . . . ?
C58 C54 C69 C41 1.4(6) . . . . ?
C60 C35 C36 C9 174.9(4) . . . . ?
C61 C29 C46 C31 177.7(4) . . . . ?
C61 C29 C46 C67 -1.7(6) . . . . ?
C62 C38 C68 C43 177.3(5) . . . . ?
C62 C38 C68 C74 -3.3(8) . . . . ?
C62 C38 C70 O8 -119.3(5) . . . . ?
C62 C38 C70 O28 58.8(7) . . . . ?
C62 C75 C77 C74 -3.6(8) . . . . ?
C62 C75 C103 O35 9.1(9) . . . . ?
C62 C75 C103 O37 -169.9(6) . . . . ?
C63 C51 C66 C86 -174.0(5) . . . . ?
C64 C34 C37 C43 -179.2(4) . . . . ?
C65 C45 C73 C88 176.8(5) . . . . ?
C66 C51 C63 O4 116.3(5) . . . . ?
C66 C51 C63 O23 -61.1(6) . . . . ?
C66 C86 C90 C91 0.8(9) . . . . ?
C66 C86 C122 O39 0.8(9) . . . . ?
C66 C86 C122 O43 -178.0(6) . . . . ?
C67 C32 C49 C61 0.3(7) . . . . ?
C67 C32 C98 O24 176.9(5) . . . . ?
C67 C32 C98 O40 -2.5(7) . . . . ?
C68 C38 C62 C75 -0.8(8) . . . . ?
C68 C38 C70 O8 57.3(7) . . . . ?
C68 C38 C70 O28 -124.6(5) . . . . ?
C68 C74 C77 C75 -0.5(9) . . . . ?
C69 C54 C58 C55 175.7(4) . . . . ?
C69 C54 C58 C56 -2.8(6) . . . . ?
C70 C38 C62 C75 175.9(5) . . . . ?
C70 C38 C68 C43 0.8(8) . . . . ?
C70 C38 C68 C74 -179.8(5) . . . . ?
C71 C48 C50 C42 -179.8(4) . . . . ?
C72 C12 C14 C18 178.1(4) . . . . ?
C72 C12 C25 C7 -177.3(4) . . . . ?
C73 C45 C65 O13 -114.4(5) . . . . ?
C73 C45 C65 O21 64.0(6) . . . . ?
C73 C88 C93 C92 -2.2(9) . . . . ?
C73 C88 C135 O33 -173.0(6) . . . . ?
C73 C88 C135 O49 2.8(11) . . . . ?
C76 N1 N11 C111 -0.6(6) . . . . ?
C76 C89 C118 C141 -178.2(6) . . . . ?
C76 C105 C111 N11 -0.9(6) . . . . ?
C77 C75 C103 O35 -170.8(6) . . . . ?
C77 C75 C103 O37 10.2(8) . . . . ?
C78 N10 C121 C124 -0.5(9) . . . . ?
C78 C85 C107 C116 -179.5(5) . . . . ?
C78 C96 C114 C124 0.7(10) . . . . ?
C79 C4 C23 C17 171.5(4) . . . . ?
C80 C21 C26 C30 176.3(4) . . . . ?
C80 C21 C53 C40 -173.4(4) . . . . ?
C81 N3 N14 C117 0.2(6) . . . . ?
C81 C94 C127 C138 -176.8(6) . . . . ?
C81 C104 C117 N14 0.7(7) . . . . ?
C82 N4 N12 C110 -0.8(6) . . . . ?
C82 C108 C134 C147 -178.1(7) . . . . ?
C84 C59 C99 O31 -166.5(5) . . . . ?
C84 C59 C99 O38 13.1(9) . . . . ?
C85 N5 N7 C116 -0.7(6) . . . . ?
C85 C78 C96 C114 177.3(5) . . . . ?
C85 C107 C116 N7 0.8(7) . . . . ?
C86 C90 C91 C47 2.5(9) . . . . ?
C87 N2 N13 C125 -0.2(6) . . . . ?
C87 C101 C136 C157 176.6(7) . . . . ?
C87 C123 C125 N13 -0.3(7) . . . . ?
C89 N20 C152 C151 0.2(12) . . . . ?
C89 C76 C105 C111 178.2(5) . . . . ?
C89 C118 C141 C151 0.7(11) . . . . ?
C90 C86 C122 O39 -179.8(6) . . . . ?
C90 C86 C122 O43 1.4(9) . . . . ?
C91 C47 C51 C63 177.1(4) . . . . ?
C91 C47 C51 C66 0.4(7) . . . . ?
C92 C44 C45 C65 -179.9(4) . . . . ?
C92 C44 C45 C73 -2.7(7) . . . . ?
C93 C88 C135 O33 7.9(10) . . . . ?
C93 C88 C135 O49 -176.2(7) . . . . ?
C94 N15 C126 C137 1.8(10) . . . . ?
C94 C81 C104 C117 175.7(6) . . . . ?
C94 C127 C138 C137 1.5(12) . . . . ?
C95 C97 C106 C140 176.2(6) . . . . ?
C95 C113 C129 N6 0.5(8) . . . . ?
C96 C78 C85 N5 -177.4(5) . . . . ?
C96 C78 C85 C107 0.7(9) . . . . ?
C96 C114 C124 C121 0.2(11) . . . . ?
C97 N9 C119 C130 0.3(9) . . . . ?
C97 C95 C113 C129 -179.2(6) . . . . ?
C97 C106 C140 C130 1.8(12) . . . . ?
C98 C32 C49 C61 179.0(4) . . . . ?
C98 C32 C67 C46 179.5(4) . . . . ?
C99 C59 C84 C83 178.4(5) . . . . ?
C100 N23 C131 C142 -0.6(9) . . . . ?
C100 C102 C139 C146 -178.7(6) . . . . ?
C100 C128 C133 C142 0.5(10) . . . . ?
C101 N24 C158 C160 -1.2(14) . . . . ?
C101 C87 C123 C125 -177.0(6) . . . . ?
C101 C136 C157 C160 1.0(14) . . . . ?
C102 N18 N21 C146 0.2(7) . . . . ?
C102 C100 C128 C133 179.5(6) . . . . ?
C102 C139 C146 N21 -1.4(8) . . . . ?
C103 C75 C77 C74 176.3(5) . . . . ?
C104 C81 C94 N15 -173.0(6) . . . . ?
C104 C81 C94 C127 4.4(10) . . . . ?
C105 C76 C89 N20 -176.8(6) . . . . ?
C105 C76 C89 C118 2.8(9) . . . . ?
C108 N22 C153 C155 -0.3(14) . . . . ?
C108 C82 C120 C110 177.5(6) . . . . ?
C108 C134 C147 C155 2.2(13) . . . . ?
C109 C115 C132 C145 177.7(6) . . . . ?
C109 C143 C144 N16 0.8(9) . . . . ?
C112 C22 C41 C69 179.1(4) . . . . ?
C112 C22 C56 C58 179.5(4) . . . . ?
C113 C95 C97 N9 -175.0(6) . . . . ?
C113 C95 C97 C106 6.5(10) . . . . ?
C115 N19 C150 C149 0.7(10) . . . . ?
C115 C109 C143 C144 -179.4(7) . . . . ?
C115 C132 C145 C149 1.8(12) . . . . ?
C118 C141 C151 C152 -2.2(14) . . . . ?
C119 N9 C97 C95 -177.3(5) . . . . ?
C119 N9 C97 C106 1.3(8) . . . . ?
C119 C130 C140 C106 -0.3(13) . . . . ?
C120 C82 C108 N22 -175.0(6) . . . . ?
C120 C82 C108 C134 3.1(10) . . . . ?
C121 N10 C78 C85 -177.4(5) . . . . ?
C121 N10 C78 C96 1.4(7) . . . . ?
C122 C86 C90 C91 -178.6(6) . . . . ?
C123 C87 C101 N24 178.7(6) . . . . ?
C123 C87 C101 C136 0.6(11) . . . . ?
C126 N15 C94 C81 175.4(5) . . . . ?
C126 N15 C94 C127 -2.0(9) . . . . ?
C126 C137 C138 C127 -1.7(13) . . . . ?
C128 C100 C102 N18 -174.6(5) . . . . ?
C128 C100 C102 C139 5.7(10) . . . . ?
C128 C133 C142 C131 -1.4(11) . . . . ?
C129 N6 N8 Cd1 -165.8(4) . . . . ?
C129 N6 N8 C95 -0.3(6) . . . . ?
C131 N23 C100 C102 -179.5(5) . . . . ?
C131 N23 C100 C128 -0.4(8) . . . . ?
C132 C145 C149 C150 -0.7(14) . . . . ?
C134 C147 C155 C153 -3.2(16) . . . . ?
C135 C88 C93 C92 176.9(6) . . . . ?
C136 C157 C160 C158 -0.8(16) . . . . ?
C141 C151 C152 N20 1.8(15) . . . . ?
C143 C109 C115 N19 176.2(7) . . . . ?
C143 C109 C115 C132 -3.3(11) . . . . ?
C144 N16 N17 Cd8 172.1(5) . . . . ?
C144 N16 N17 Cd8A 167.8(6) . . . . ?
C144 N16 N17 C109 -0.2(7) . . . . ?
C145 C149 C150 N19 -0.5(14) . . . . ?
C150 N19 C115 C109 -179.0(5) . . . . ?
C150 N19 C115 C132 0.5(9) . . . . ?
C152 N20 C89 C76 177.8(6) . . . . ?
C152 N20 C89 C118 -1.8(10) . . . . ?
C153 N22 C108 C82 177.3(7) . . . . ?
C153 N22 C108 C134 -0.8(11) . . . . ?
C154 N25 C148 O34 -5.8(13) . . . . ?
C154 N25 C148 C159 -176.9(9) . . . . ?
C156 N25 C148 O34 177.0(8) . . . . ?
C156 N25 C148 C159 5.9(14) . . . . ?
C158 N24 C101 C87 -176.7(7) . . . . ?
C158 N24 C101 C136 1.4(11) . . . . ?

loop_
_platon_squeeze_void_nr
_platon_squeeze_void_average_x
_platon_squeeze_void_average_y
_platon_squeeze_void_average_z
_platon_squeeze_void_volume
_platon_squeeze_void_count_electrons
_platon_squeeze_void_content
1 0.191 0.578 0.191 249 52 ' '
2 -0.148 0.527 0.372 191 38 ' '
3 0.148 0.473 0.628 191 38 ' '
4 -0.191 0.422 0.809 249 52 ' '
5 0.347 0.194 0.399 33 4 ' '
6 0.404 0.230 0.911 62 9 ' '
7 0.596 0.770 0.089 63 9 ' '
8 0.653 0.806 0.601 33 4 ' '
